data_4348221
loop_
_publ_author_name
'Chakov, Nicole E.'
'Thuijs, Annaliese E.'
'Wernsdorfer, Wolfgang'
'Rheingold, Arnold L.'
'Abboud, Khalil A.'
'Christou, George'

_publ_section_title
;
 Unusual Mn(III/IV)4 Cubane and Mn(III)16M4 (M = Ca, Sr) Looplike Clusters
 from the Use of Dimethylarsinic Acid.
;
_journal_issue 17
_journal_name_full 'Inorganic chemistry'
_journal_page_first 8468
_journal_page_last 8477
_journal_paper_doi 10.1021/acs.inorgchem.6b01077
_journal_volume 55
_journal_year 2016
_chemical_formula_moiety 'C160 H232, As24 Mn16 O88, 16(C2 H3 N1)'
_chemical_formula_sum 'C192 H280 As24 Mn16 N16 O88 Sr4'
_chemical_formula_weight 7247.90
_space_group_crystal_system monoclinic
_space_group_IT_number 14
_space_group_name_Hall '-P 2ybc'
_space_group_name_H-M_alt 'P 1 21/c 1'
_atom_sites_solution_hydrogens geom
_atom_sites_solution_primary direct
_atom_sites_solution_secondary difmap
_audit_creation_method SHELXL-2014/7
_audit_update_record
;
2016-04-25 # Formatted by publCIF

;
_cell_angle_alpha 90
_cell_angle_beta 101.370(2)
_cell_angle_gamma 90
_cell_formula_units_Z 2
_cell_length_a 20.862(3)
_cell_length_b 36.594(5)
_cell_length_c 18.644(2)
_cell_measurement_reflns_used 164
_cell_measurement_temperature 173(2)
_cell_measurement_theta_max 28.0
_cell_measurement_theta_min 2.0
_cell_volume 13954(3)
_computing_cell_refinement 'Bruker APEX2'
_computing_data_collection 'Bruker APEX2 (Bruker, 2008)'
_computing_data_reduction 'Bruker SAINT (Bruker, 2008)'
_computing_molecular_graphics 'SHELXTL-2014 (Sheldrick, 2014)'
_computing_publication_material 'SHELXTL-2014 (Sheldrick, 2014)'
_computing_structure_refinement 'SHELXTL-2014 (Sheldrick, 2014)'
_computing_structure_solution 'SHELXTL-2014 (Sheldrick, 2014)'
_diffrn_ambient_temperature 173(2)
_diffrn_measured_fraction_theta_full 1.000
_diffrn_measured_fraction_theta_max 1.000
_diffrn_measurement_device_type 'Bruker APEX-II CCD'
_diffrn_measurement_method 'phi and omega scans'
_diffrn_radiation_monochromator graphite
_diffrn_radiation_source 'fine-focus sealed tube'
_diffrn_radiation_type MoK\a
_diffrn_radiation_wavelength 0.71073
_diffrn_reflns_av_R_equivalents 0.1054
_diffrn_reflns_av_unetI/netI 0.1064
_diffrn_reflns_Laue_measured_fraction_full 1.000
_diffrn_reflns_Laue_measured_fraction_max 1.000
_diffrn_reflns_limit_h_max 22
_diffrn_reflns_limit_h_min -22
_diffrn_reflns_limit_k_max 39
_diffrn_reflns_limit_k_min -38
_diffrn_reflns_limit_l_max 19
_diffrn_reflns_limit_l_min -20
_diffrn_reflns_number 61306
_diffrn_reflns_point_group_measured_fraction_full 1.000
_diffrn_reflns_point_group_measured_fraction_max 1.000
_diffrn_reflns_theta_full 22.500
_diffrn_reflns_theta_max 22.500
_diffrn_reflns_theta_min 1.575
_diffrn_standards_interval_count 0
_diffrn_standards_interval_time 0
_diffrn_standards_number 0
_exptl_absorpt_coefficient_mu 4.357
_exptl_absorpt_correction_T_max 0.7272
_exptl_absorpt_correction_T_min 0.4096
_exptl_absorpt_correction_type analytical
_exptl_absorpt_process_details 'based on measured indexed crystal faces, Bruker SHELXTL2014 (Sheldrick, 2014)'
_exptl_crystal_colour brown
_exptl_crystal_density_diffrn 1.725
_exptl_crystal_description plates
_exptl_crystal_F_000 7184
_exptl_crystal_size_max 0.18
_exptl_crystal_size_mid 0.18
_exptl_crystal_size_min 0.08
_refine_diff_density_max 3.411
_refine_diff_density_min -1.115
_refine_diff_density_rms 0.164
_refine_ls_extinction_method none
_refine_ls_goodness_of_fit_ref 1.015
_refine_ls_hydrogen_treatment constr
_refine_ls_matrix_type full
_refine_ls_number_parameters 1096
_refine_ls_number_reflns 18228
_refine_ls_number_restraints 1640
_refine_ls_restrained_S_all 0.989
_refine_ls_R_factor_all 0.1511
_refine_ls_R_factor_gt 0.0881
_refine_ls_shift/su_max 0.006
_refine_ls_shift/su_mean 0.000
_refine_ls_structure_factor_coef Fsqd
_refine_ls_weighting_details 'w=1/[\s^2^(Fo^2^)+(0.1323P)^2^+156.6907P] where P=(Fo^2^+2Fc^2^)/3'
_refine_ls_weighting_scheme calc
_refine_ls_wR_factor_gt 0.2311
_refine_ls_wR_factor_ref 0.2741
_reflns_Friedel_coverage 0.000
_reflns_number_gt 10406
_reflns_number_total 18228
_reflns_threshold_expression 'I > 2\s(I)'
_cod_data_source_file ic6b01077_si_001.cif
_cod_data_source_block nc42
_cod_original_cell_volume 13953(3)
_cod_original_sg_symbol_H-M 'P 21/c'
_cod_database_code 4348221
_shelx_shelxl_version_number 2014/7
_shelx_space_group_comment
; 
The symmetry employed for this shelxl refinement is uniquely defined 
by the following loop, which should always be used as a source of 
symmetry information in preference to the above space-group names. 
They are only intended as comments. 
;

loop_
_space_group_symop_operation_xyz
'x, y, z'
'-x, y+1/2, -z+1/2'
'-x, -y, -z'
'x, -y-1/2, z-1/2'

loop_
_atom_site_label
_atom_site_type_symbol
_atom_site_fract_x
_atom_site_fract_y
_atom_site_fract_z
_atom_site_U_iso_or_equiv
_atom_site_adp_type
_atom_site_occupancy
_atom_site_site_symmetry_order
_atom_site_calc_flag
_atom_site_refinement_flags_posn
_atom_site_refinement_flags_adp
_atom_site_refinement_flags_occupancy
_atom_site_disorder_assembly
_atom_site_disorder_group
Sr1 Sr 0.80413(8) 0.19394(4) 0.22032(10) 0.0587(5) Uani 1 1 d . U . . .
Sr2 Sr 0.92673(9) 0.10855(4) 0.23200(11) 0.0647(5) Uani 1 1 d . U . . .
Mn1 Mn 0.43932(12) 0.19283(6) -0.02251(14) 0.0502(6) Uani 1 1 d . U . . .
Mn2 Mn 0.57228(11) 0.23284(6) -0.01095(13) 0.0469(6) Uani 1 1 d . U . . .
Mn3 Mn 0.52433(11) 0.22781(6) 0.12001(13) 0.0453(6) Uani 1 1 d . U . . .
Mn4 Mn 0.65563(12) 0.17400(6) 0.11870(14) 0.0478(6) Uani 1 1 d . U . . .
Mn5 Mn 0.84044(12) 0.03182(6) 0.18099(14) 0.0488(6) Uani 1 1 d . U . . .
Mn6 Mn 0.91060(12) -0.04138(6) 0.11563(15) 0.0551(7) Uani 1 1 d . U . . .
Mn7 Mn 0.89169(13) -0.05045(6) 0.26037(16) 0.0586(7) Uani 1 1 d . U . . .
Mn8 Mn 0.80016(13) -0.09533(7) 0.14282(17) 0.0629(8) Uani 1 1 d . U . . .
As1 As 0.46558(9) 0.23955(5) -0.16229(10) 0.0556(5) Uani 1 1 d . U . . .
As2 As 0.37718(9) 0.24748(6) 0.07420(12) 0.0725(6) Uani 1 1 d . U . . .
As3 As 0.56848(11) 0.13889(5) -0.03649(11) 0.0683(6) Uani 1 1 d . U . . .
As4 As 0.7297(4) 0.23574(17) 0.0251(4) 0.0591(18) Uani 0.5 1 d . U P A 1
As4' As 0.7296(4) 0.22100(17) 0.0059(4) 0.0531(16) Uani 0.5 1 d . U P A 2
As5 As 0.63418(8) 0.21665(4) 0.26663(9) 0.0496(5) Uani 1 1 d . U . . .
As6 As 0.74188(9) 0.10040(5) 0.11840(11) 0.0651(5) Uani 1 1 d . U . . .
As7 As 0.72868(11) -0.02615(6) 0.22097(16) 0.0907(8) Uani 1 1 d . U . . .
As8 As 0.94889(9) 0.04018(5) 0.07523(10) 0.0601(5) Uani 1 1 d . U . . .
As9 As 0.90592(10) 0.02324(5) 0.36006(11) 0.0649(5) Uani 1 1 d . U . . .
As10 As 0.9021(2) -0.12128(11) 0.0515(3) 0.0698(13) Uani 0.5 1 d . U P B 1
As11 As 0.8742(3) -0.10863(15) 0.0040(3) 0.0877(16) Uani 0.5 1 d D U P B 2
As12 As 0.68961(11) -0.14507(6) 0.05273(14) 0.0415(6) Uani 0.7 1 d . U P C 1
As13 As 0.6762(4) -0.1482(2) 0.1237(7) 0.116(3) Uani 0.3 1 d . U P C 2
As14 As 0.8843(6) -0.1364(3) 0.2860(8) 0.144(5) Uani 0.45 1 d D U P D 1
As15 As 0.8575(4) -0.1318(2) 0.3081(5) 0.095(2) Uani 0.55 1 d D U P D 2
O1 O 0.4893(5) 0.2331(3) 0.0196(6) 0.049(2) Uani 1 1 d . U . . .
O2 O 0.6002(5) 0.2134(3) 0.0844(6) 0.047(2) Uani 1 1 d . U . . .
O3 O 0.8887(5) -0.0115(3) 0.1923(6) 0.049(2) Uani 1 1 d . U . . .
O4 O 0.8882(5) -0.0795(3) 0.1755(6) 0.060(2) Uani 1 1 d . U . . .
O5 O 0.4103(5) 0.2207(3) -0.1200(6) 0.063(3) Uani 1 1 d . U . . .
O6 O 0.5366(5) 0.2499(3) -0.1067(6) 0.056(2) Uani 1 1 d . U . . .
O7 O 0.3663(5) 0.2093(3) 0.0210(6) 0.066(3) Uani 1 1 d . U . . .
O8 O 0.4416(5) 0.2426(3) 0.1425(6) 0.059(3) Uani 1 1 d . U . . .
O9 O 0.5222(5) 0.1759(3) -0.0515(6) 0.055(2) Uani 1 1 d . U . . .
O10 O 0.6351(6) 0.1445(3) 0.0302(6) 0.065(3) Uani 1 1 d . U . . .
O11 O 0.6547(5) 0.2254(3) -0.0383(6) 0.064(3) Uani 1 1 d . U . . .
O12 O 0.7392(5) 0.2011(3) 0.0870(6) 0.056(2) Uani 1 1 d . U . . .
O13 O 0.5567(5) 0.2183(3) 0.2218(6) 0.053(2) Uani 1 1 d . U . . .
O14 O 0.6824(5) 0.1976(3) 0.2139(6) 0.056(2) Uani 1 1 d . U . . .
O15 O 0.7236(5) 0.1386(3) 0.1602(6) 0.057(2) Uani 1 1 d . U . . .
O16 O 0.8043(5) 0.0821(3) 0.1786(6) 0.061(2) Uani 1 1 d . U . . .
O17 O 0.7655(6) 0.0138(3) 0.2179(8) 0.076(3) Uani 1 1 d . U . . .
O18 O 0.7804(6) -0.0609(3) 0.2173(7) 0.067(3) Uani 1 1 d . U . . .
O19 O 0.9091(6) 0.0566(3) 0.1389(6) 0.065(3) Uani 1 1 d . U . . .
O20 O 0.9282(6) -0.0029(3) 0.0526(6) 0.067(3) Uani 1 1 d . U . . .
O21 O 0.8896(5) 0.0512(3) 0.2885(6) 0.057(2) Uani 1 1 d . U . . .
O22 O 0.8804(6) -0.0202(3) 0.3405(7) 0.074(3) Uani 1 1 d . U . . .
O23 O 0.9242(6) -0.0756(3) 0.0401(7) 0.069(3) Uani 1 1 d . U . . .
O24 O 0.8230(6) -0.1217(3) 0.0610(8) 0.082(3) Uani 1 1 d . U . . .
O25 O 0.7121(5) -0.1078(3) 0.1096(7) 0.065(3) Uani 1 1 d . U . . .
O26 O 0.6080(5) -0.1501(3) 0.0571(7) 0.068(3) Uani 1 1 d . U . . .
O27 O 0.8922(7) -0.0918(3) 0.3242(8) 0.086(3) Uani 1 1 d . U . . .
O28 O 0.8153(7) -0.1363(3) 0.2221(8) 0.082(3) Uani 1 1 d . U . . .
O29 O 0.5928(6) 0.2894(3) 0.0249(6) 0.062(3) Uani 1 1 d . U . . .
O30 O 0.5582(5) 0.2850(3) 0.1278(6) 0.057(3) Uani 1 1 d . U . . .
O31 O 0.4873(5) 0.1685(3) 0.1065(6) 0.062(3) Uani 1 1 d . U . . .
O32 O 0.5826(6) 0.1416(3) 0.1633(7) 0.069(3) Uani 1 1 d . U . . .
O33 O 0.7847(7) 0.0195(4) 0.0650(8) 0.090(4) Uani 1 1 d D U . . .
O34 O 0.8004(7) -0.0410(4) 0.0638(8) 0.095(4) Uiso 1 1 d D . . . .
O36 O 0.9959(6) -0.0479(3) 0.2863(7) 0.071(3) Uani 1 1 d . U . . .
O37 O 1.0128(5) -0.0419(3) 0.1711(7) 0.066(3) Uani 1 1 d . U . . .
O38 O 1.0257(9) 0.1429(5) 0.3025(11) 0.136(5) Uani 1 1 d D U . . .
O39 O 1.0429(7) 0.0839(5) 0.2702(10) 0.120(5) Uani 1 1 d D U . . .
O40 O 0.7977(6) 0.1778(3) 0.3583(6) 0.070(3) Uani 1 1 d . U . . .
O41 O 0.8696(6) 0.1471(3) 0.3105(7) 0.074(3) Uani 1 1 d . U . . .
O42 O 0.7956(14) 0.2618(7) 0.2039(16) 0.083(5) Uani 0.5 1 d D U P H .
O43 O 0.8777(10) 0.2502(5) 0.2814(12) 0.144(6) Uani 1 1 d D U . . .
O44 O 0.9604(7) 0.1394(3) 0.1090(9) 0.094(4) Uani 1 1 d . U . . .
O45 O 0.8878(6) 0.1679(3) 0.1587(7) 0.073(3) Uani 1 1 d . U . . .
C1 C 0.4818(9) 0.2049(5) -0.2289(10) 0.067(4) Uani 1 1 d . U . . .
H1A H 0.5142 0.2145 -0.2557 0.100 Uiso 1 1 calc R U . . .
H1B H 0.4987 0.1826 -0.2028 0.100 Uiso 1 1 calc R U . . .
H1C H 0.4411 0.1994 -0.2634 0.100 Uiso 1 1 calc R U . . .
C2 C 0.4302(9) 0.2836(5) -0.2019(10) 0.065(4) Uani 1 1 d . U . . .
H2A H 0.4613 0.2956 -0.2274 0.098 Uiso 1 1 calc R U . . .
H2B H 0.3893 0.2788 -0.2366 0.098 Uiso 1 1 calc R U . . .
H2C H 0.4215 0.2994 -0.1626 0.098 Uiso 1 1 calc R U . . .
C3 C 0.3019(10) 0.2502(7) 0.1175(12) 0.101(6) Uani 1 1 d . U . . .
H3A H 0.2628 0.2531 0.0790 0.151 Uiso 1 1 calc R U . . .
H3B H 0.2982 0.2278 0.1450 0.151 Uiso 1 1 calc R U . . .
H3C H 0.3059 0.2712 0.1507 0.151 Uiso 1 1 calc R U . . .
C4 C 0.3842(11) 0.2914(6) 0.0182(12) 0.094(6) Uani 1 1 d . U . . .
H4A H 0.3457 0.2935 -0.0214 0.141 Uiso 1 1 calc R U . . .
H4B H 0.3866 0.3128 0.0503 0.141 Uiso 1 1 calc R U . . .
H4C H 0.4237 0.2901 -0.0026 0.141 Uiso 1 1 calc R U . . .
C5 C 0.5154(10) 0.0982(5) -0.0183(12) 0.087(6) Uani 1 1 d . U . . .
H5A H 0.5426 0.0761 -0.0094 0.130 Uiso 1 1 calc R U . . .
H5B H 0.4964 0.1033 0.0247 0.130 Uiso 1 1 calc R U . . .
H5C H 0.4803 0.0943 -0.0610 0.130 Uiso 1 1 calc R U . . .
C6 C 0.6011(11) 0.1304(6) -0.1207(11) 0.098(6) Uani 1 1 d . U . . .
H6A H 0.6289 0.1086 -0.1139 0.146 Uiso 1 1 calc R U . . .
H6B H 0.5647 0.1266 -0.1621 0.146 Uiso 1 1 calc R U . . .
H6C H 0.6270 0.1515 -0.1305 0.146 Uiso 1 1 calc R U . . .
C7 C 0.788(3) 0.2329(17) -0.031(3) 0.13(2) Uiso 0.45 1 d . . P A 1
H7A H 0.7815 0.2531 -0.0664 0.192 Uiso 0.45 1 calc R U P A 1
H7B H 0.8321 0.2344 -0.0010 0.192 Uiso 0.45 1 calc R U P A 1
H7C H 0.7830 0.2096 -0.0577 0.192 Uiso 0.45 1 calc R U P A 1
C8 C 0.739(3) 0.2818(15) 0.065(3) 0.118(19) Uiso 0.45 1 d . . P A 1
H8A H 0.7327 0.3001 0.0261 0.177 Uiso 0.45 1 calc R U P A 1
H8B H 0.7062 0.2855 0.0958 0.177 Uiso 0.45 1 calc R U P A 1
H8C H 0.7828 0.2844 0.0955 0.177 Uiso 0.45 1 calc R U P A 1
C7' C 0.7828(16) 0.1997(9) -0.0530(18) 0.063(9) Uiso 0.55 1 d . . P A 2
H7'A H 0.8275 0.1974 -0.0248 0.094 Uiso 0.55 1 calc R U P A 2
H7'B H 0.7658 0.1755 -0.0689 0.094 Uiso 0.55 1 calc R U P A 2
H7'C H 0.7828 0.2152 -0.0959 0.094 Uiso 0.55 1 calc R U P A 2
C8' C 0.7593(16) 0.2722(8) 0.0250(19) 0.061(9) Uiso 0.55 1 d . . P A 2
H8'A H 0.8047 0.2723 0.0519 0.092 Uiso 0.55 1 calc R U P A 2
H8'B H 0.7565 0.2851 -0.0215 0.092 Uiso 0.55 1 calc R U P A 2
H8'C H 0.7314 0.2844 0.0542 0.092 Uiso 0.55 1 calc R U P A 2
C9 C 0.6650(9) 0.2644(5) 0.2900(11) 0.069(5) Uani 1 1 d . U . . .
H9A H 0.7105 0.2634 0.3164 0.104 Uiso 1 1 calc R U . . .
H9B H 0.6624 0.2785 0.2449 0.104 Uiso 1 1 calc R U . . .
H9C H 0.6380 0.2761 0.3210 0.104 Uiso 1 1 calc R U . . .
C10 C 0.6357(8) 0.1869(5) 0.3485(9) 0.061(4) Uani 1 1 d . U . . .
H10A H 0.6806 0.1852 0.3765 0.092 Uiso 1 1 calc R U . . .
H10B H 0.6075 0.1974 0.3793 0.092 Uiso 1 1 calc R U . . .
H10C H 0.6198 0.1624 0.3325 0.092 Uiso 1 1 calc R U . . .
C11 C 0.7718(10) 0.1115(6) 0.0326(11) 0.086(5) Uani 1 1 d . U . . .
H11A H 0.7821 0.0888 0.0093 0.128 Uiso 1 1 calc R U . . .
H11B H 0.7378 0.1248 -0.0011 0.128 Uiso 1 1 calc R U . . .
H11C H 0.8112 0.1266 0.0446 0.128 Uiso 1 1 calc R U . . .
C12 C 0.6685(9) 0.0684(5) 0.1063(12) 0.084(5) Uani 1 1 d . U . . .
H12A H 0.6783 0.0460 0.0820 0.126 Uiso 1 1 calc R U . . .
H12B H 0.6589 0.0624 0.1543 0.126 Uiso 1 1 calc R U . . .
H12C H 0.6304 0.0805 0.0764 0.126 Uiso 1 1 calc R U . . .
C13 C 0.6514(11) -0.0308(6) 0.1467(15) 0.116(7) Uani 1 1 d . U . . .
H13A H 0.6314 -0.0548 0.1507 0.174 Uiso 1 1 calc R U . . .
H13B H 0.6203 -0.0115 0.1529 0.174 Uiso 1 1 calc R U . . .
H13C H 0.6628 -0.0284 0.0984 0.174 Uiso 1 1 calc R U . . .
C14 C 0.7040(14) -0.0300(7) 0.3118(16) 0.135(8) Uani 1 1 d . U . . .
H14A H 0.6821 -0.0535 0.3149 0.202 Uiso 1 1 calc R U . . .
H14B H 0.7429 -0.0285 0.3509 0.202 Uiso 1 1 calc R U . . .
H14C H 0.6740 -0.0100 0.3173 0.202 Uiso 1 1 calc R U . . .
C15 C 0.9248(9) 0.0669(5) -0.0111(10) 0.069(4) Uani 1 1 d . U . . .
H15A H 0.9358 0.0927 -0.0014 0.103 Uiso 1 1 calc R U . . .
H15B H 0.9484 0.0576 -0.0478 0.103 Uiso 1 1 calc R U . . .
H15C H 0.8777 0.0645 -0.0294 0.103 Uiso 1 1 calc R U . . .
C16 C 1.0394(8) 0.0443(5) 0.1114(10) 0.067(4) Uani 1 1 d . U . . .
H16A H 1.0504 0.0698 0.1243 0.100 Uiso 1 1 calc R U . . .
H16B H 1.0518 0.0289 0.1550 0.100 Uiso 1 1 calc R U . . .
H16C H 1.0632 0.0363 0.0738 0.100 Uiso 1 1 calc R U . . .
C17 C 0.9959(10) 0.0250(6) 0.3989(12) 0.089(6) Uani 1 1 d . U . . .
H17A H 1.0062 0.0086 0.4412 0.134 Uiso 1 1 calc R U . . .
H17B H 1.0202 0.0172 0.3615 0.134 Uiso 1 1 calc R U . . .
H17C H 1.0085 0.0500 0.4142 0.134 Uiso 1 1 calc R U . . .
C18 C 0.8591(11) 0.0371(6) 0.4324(11) 0.092(6) Uani 1 1 d . U . . .
H18A H 0.8694 0.0203 0.4740 0.139 Uiso 1 1 calc R U . . .
H18B H 0.8714 0.0621 0.4489 0.139 Uiso 1 1 calc R U . . .
H18C H 0.8121 0.0362 0.4120 0.139 Uiso 1 1 calc R U . . .
C19 C 0.961(3) -0.1439(16) 0.112(3) 0.15(2) Uiso 0.5 1 d . . P B 1
H19A H 1.0038 -0.1407 0.0984 0.218 Uiso 0.5 1 calc R U P B 1
H19B H 0.9633 -0.1341 0.1617 0.218 Uiso 0.5 1 calc R U P B 1
H19C H 0.9507 -0.1700 0.1121 0.218 Uiso 0.5 1 calc R U P B 1
C20 C 0.895(2) -0.1404(11) -0.044(2) 0.073(11) Uiso 0.5 1 d . . P B 1
H20A H 0.9387 -0.1415 -0.0564 0.109 Uiso 0.5 1 calc R U P B 1
H20B H 0.8764 -0.1650 -0.0462 0.109 Uiso 0.5 1 calc R U P B 1
H20C H 0.8669 -0.1245 -0.0791 0.109 Uiso 0.5 1 calc R U P B 1
C19' C 0.822(3) -0.0882(18) -0.081(3) 0.17(3) Uiso 0.5 1 d D . P B 2
H19D H 0.7912 -0.1066 -0.1055 0.257 Uiso 0.5 1 calc R U P B 2
H19E H 0.7982 -0.0671 -0.0680 0.257 Uiso 0.5 1 calc R U P B 2
H19F H 0.8504 -0.0804 -0.1148 0.257 Uiso 0.5 1 calc R U P B 2
C20' C 0.926(2) -0.1503(11) -0.003(3) 0.103(15) Uiso 0.5 1 d D . P B 2
H20D H 0.8983 -0.1706 -0.0241 0.155 Uiso 0.5 1 calc R U P B 2
H20E H 0.9578 -0.1448 -0.0341 0.155 Uiso 0.5 1 calc R U P B 2
H20F H 0.9500 -0.1572 0.0461 0.155 Uiso 0.5 1 calc R U P B 2
C21 C 0.6949(13) -0.1353(7) -0.0495(14) 0.051(7) Uiso 0.6 1 d . . P C 1
H21A H 0.7408 -0.1323 -0.0533 0.076 Uiso 0.6 1 calc R U P C 1
H21B H 0.6758 -0.1558 -0.0802 0.076 Uiso 0.6 1 calc R U P C 1
H21C H 0.6708 -0.1128 -0.0659 0.076 Uiso 0.6 1 calc R U P C 1
C22 C 0.742(2) -0.1856(11) 0.087(2) 0.084(12) Uiso 0.6 1 d . . P C 1
H22A H 0.7871 -0.1807 0.0830 0.126 Uiso 0.6 1 calc R U P C 1
H22B H 0.7399 -0.1900 0.1386 0.126 Uiso 0.6 1 calc R U P C 1
H22C H 0.7257 -0.2071 0.0581 0.126 Uiso 0.6 1 calc R U P C 1
C21' C 0.6506(19) -0.1432(11) 0.232(2) 0.051(10) Uiso 0.4 1 d . . P C 2
H21D H 0.6907 -0.1421 0.2698 0.076 Uiso 0.4 1 calc R U P C 2
H21E H 0.6252 -0.1208 0.2341 0.076 Uiso 0.4 1 calc R U P C 2
H21F H 0.6246 -0.1643 0.2412 0.076 Uiso 0.4 1 calc R U P C 2
C22' C 0.730(3) -0.1883(14) 0.117(3) 0.063(14) Uiso 0.4 1 d . . P C 2
H22D H 0.7689 -0.1870 0.1555 0.095 Uiso 0.4 1 calc R U P C 2
H22E H 0.7057 -0.2109 0.1224 0.095 Uiso 0.4 1 calc R U P C 2
H22F H 0.7423 -0.1883 0.0689 0.095 Uiso 0.4 1 calc R U P C 2
C23 C 0.867(4) -0.1664(19) 0.374(3) 0.21(3) Uiso 0.5 1 d D . P D 1
H23A H 0.9071 -0.1669 0.4121 0.312 Uiso 0.5 1 calc R U P D 1
H23B H 0.8317 -0.1551 0.3934 0.312 Uiso 0.5 1 calc R U P D 1
H23C H 0.8552 -0.1914 0.3582 0.312 Uiso 0.5 1 calc R U P D 1
C24 C 0.963(3) -0.153(3) 0.241(5) 0.31(6) Uiso 0.5 1 d D . P D 1
H24A H 1.0024 -0.1526 0.2795 0.461 Uiso 0.5 1 calc R U P D 1
H24B H 0.9548 -0.1774 0.2214 0.461 Uiso 0.5 1 calc R U P D 1
H24C H 0.9679 -0.1357 0.2023 0.461 Uiso 0.5 1 calc R U P D 1
C23' C 0.811(3) -0.141(2) 0.394(3) 0.19(3) Uiso 0.5 1 d D . P D 2
H23D H 0.7891 -0.1651 0.3877 0.282 Uiso 0.5 1 calc R U P D 2
H23E H 0.8433 -0.1412 0.4401 0.282 Uiso 0.5 1 calc R U P D 2
H23F H 0.7787 -0.1221 0.3956 0.282 Uiso 0.5 1 calc R U P D 2
C24' C 0.933(2) -0.1689(14) 0.324(3) 0.15(2) Uiso 0.5 1 d D . P D 2
H24D H 0.9158 -0.1937 0.3153 0.221 Uiso 0.5 1 calc R U P D 2
H24E H 0.9625 -0.1636 0.2902 0.221 Uiso 0.5 1 calc R U P D 2
H24F H 0.9578 -0.1670 0.3746 0.221 Uiso 0.5 1 calc R U P D 2
C31 C 0.5804(9) 0.3024(5) 0.0826(10) 0.064(5) Uani 1 1 d . U . . .
C32 C 0.5766(15) 0.3445(6) 0.0886(15) 0.064(10) Uiso 0.5 1 d G . P E 1
C33 C 0.6064(15) 0.3662(8) 0.0435(13) 0.101(15) Uiso 0.5 1 d G . P E 1
H33A H 0.6204 0.3557 0.0025 0.121 Uiso 0.5 1 calc R U P E 1
C34 C 0.6158(16) 0.4033(8) 0.0583(16) 0.122(18) Uiso 0.5 1 d G . P E 1
H34A H 0.6362 0.4181 0.0275 0.146 Uiso 0.5 1 calc R U P E 1
C35 C 0.5954(16) 0.4186(6) 0.1182(18) 0.101(15) Uiso 0.5 1 d G . P E 1
H35A H 0.6019 0.4439 0.1283 0.122 Uiso 0.5 1 calc R U P E 1
C36 C 0.5656(15) 0.3969(7) 0.1633(14) 0.093(13) Uiso 0.5 1 d G . P E 1
H36A H 0.5516 0.4074 0.2042 0.111 Uiso 0.5 1 calc R U P E 1
C37 C 0.5561(14) 0.3598(7) 0.1485(14) 0.083(12) Uiso 0.5 1 d G . P E 1
H37A H 0.5357 0.3450 0.1793 0.099 Uiso 0.5 1 calc R U P E 1
C32' C 0.6142(14) 0.3376(6) 0.1018(15) 0.053(9) Uiso 0.5 1 d G . P E 2
C33' C 0.6508(14) 0.3553(8) 0.0575(14) 0.073(11) Uiso 0.5 1 d G . P E 2
H33B H 0.6594 0.3435 0.0150 0.087 Uiso 0.5 1 calc R U P E 2
C34' C 0.6747(16) 0.3903(8) 0.0754(19) 0.14(2) Uiso 0.5 1 d G . P E 2
H34B H 0.6997 0.4024 0.0451 0.163 Uiso 0.5 1 calc R U P E 2
C35' C 0.662(2) 0.4075(7) 0.138(2) 0.14(2) Uiso 0.5 1 d G . P E 2
H35B H 0.6784 0.4314 0.1498 0.167 Uiso 0.5 1 calc R U P E 2
C36' C 0.625(2) 0.3898(9) 0.1819(17) 0.18(3) Uiso 0.5 1 d G . P E 2
H36B H 0.6168 0.4016 0.2244 0.218 Uiso 0.5 1 calc R U P E 2
C37' C 0.6016(16) 0.3548(9) 0.1640(15) 0.101(15) Uiso 0.5 1 d G . P E 2
H37B H 0.5766 0.3427 0.1942 0.121 Uiso 0.5 1 calc R U P E 2
C41 C 0.5151(8) 0.1404(4) 0.1388(10) 0.061(5) Uani 1 1 d . U . . .
C42 C 0.4834(7) 0.1241(4) 0.1980(7) 0.073(5) Uiso 1 1 d G . . . .
C43 C 0.4205(7) 0.1340(4) 0.2043(9) 0.098(7) Uiso 1 1 d G . . . .
H43A H 0.3998 0.1543 0.1778 0.118 Uiso 1 1 calc R U . . .
C44 C 0.3877(7) 0.1140(6) 0.2494(11) 0.147(11) Uiso 1 1 d G . . . .
H44A H 0.3446 0.1208 0.2537 0.177 Uiso 1 1 calc R U . . .
C45 C 0.4179(10) 0.0842(5) 0.2882(10) 0.176(14) Uiso 1 1 d G . . . .
H45A H 0.3955 0.0706 0.3190 0.211 Uiso 1 1 calc R U . . .
C46 C 0.4809(10) 0.0743(4) 0.2819(10) 0.182(14) Uiso 1 1 d G . . . .
H46A H 0.5015 0.0539 0.3084 0.219 Uiso 1 1 calc R U . . .
C47 C 0.5136(7) 0.0942(4) 0.2368(9) 0.104(7) Uiso 1 1 d G . . . .
H47A H 0.5567 0.0875 0.2325 0.124 Uiso 1 1 calc R U . . .
C51 C 0.7608(8) -0.0132(3) 0.0372(7) 0.054(3) Uiso 1 1 d D . . . .
C52 C 0.7506(11) -0.0069(6) -0.0433(7) 0.054(3) Uiso 0.45 1 d DG . P F 1
C53 C 0.7119(12) 0.0226(5) -0.0722(10) 0.054(3) Uiso 0.45 1 d G . P F 1
H53A H 0.7155 0.0452 -0.0467 0.065 Uiso 0.45 1 calc R U P F 1
C54 C 0.668(1) 0.0190(5) -0.1383(11) 0.054(3) Uiso 0.45 1 d G . P F 1
H54A H 0.6416 0.0391 -0.1581 0.065 Uiso 0.45 1 calc R U P F 1
C55 C 0.6628(9) -0.0141(6) -0.1756(10) 0.054(3) Uiso 0.45 1 d G . P F 1
H55A H 0.6328 -0.0166 -0.2208 0.065 Uiso 0.45 1 calc R U P F 1
C56 C 0.7015(11) -0.0436(5) -0.1467(11) 0.054(3) Uiso 0.45 1 d G . P F 1
H56A H 0.6979 -0.0662 -0.1722 0.065 Uiso 0.45 1 calc R U P F 1
C57 C 0.7454(10) -0.0400(5) -0.0806(11) 0.054(3) Uiso 0.45 1 d G . P F 1
H57A H 0.7718 -0.0601 -0.0608 0.065 Uiso 0.45 1 calc R U P F 1
C52' C 0.7126(17) -0.0097(19) -0.0329(14) 0.205(14) Uiso 0.55 1 d DG . P F 2
C53' C 0.692(2) 0.0232(14) -0.067(2) 0.205(14) Uiso 0.55 1 d G . P F 2
H53B H 0.7185 0.0445 -0.0561 0.246 Uiso 0.55 1 calc R U P F 2
C54' C 0.634(2) 0.0250(12) -0.117(2) 0.205(14) Uiso 0.55 1 d G . P F 2
H54B H 0.6196 0.0475 -0.1408 0.246 Uiso 0.55 1 calc R U P F 2
C55' C 0.5952(13) -0.0061(18) -0.133(2) 0.205(14) Uiso 0.55 1 d G . P F 2
H55B H 0.5550 -0.0048 -0.1679 0.246 Uiso 0.55 1 calc R U P F 2
C56' C 0.616(2) -0.0390(13) -0.099(3) 0.205(14) Uiso 0.55 1 d G . P F 2
H56B H 0.5893 -0.0603 -0.1103 0.246 Uiso 0.55 1 calc R U P F 2
C57' C 0.674(3) -0.0408(13) -0.049(2) 0.205(14) Uiso 0.55 1 d G . P F 2
H57B H 0.6882 -0.0633 -0.0256 0.246 Uiso 0.55 1 calc R U P F 2
C61 C 1.0311(10) -0.0426(5) 0.2410(13) 0.071(4) Uani 1 1 d . U . . .
C62 C 1.1038(6) -0.0340(4) 0.2687(10) 0.094(5) Uani 1 1 d G U . . .
C63 C 1.1293(8) -0.0356(4) 0.3433(9) 0.114(7) Uani 1 1 d G U . . .
H63A H 1.1022 -0.0429 0.3762 0.137 Uiso 1 1 calc R U . . .
C64 C 1.1943(9) -0.0266(5) 0.3699(8) 0.145(9) Uani 1 1 d G U . . .
H64A H 1.2117 -0.0277 0.4210 0.174 Uiso 1 1 calc R U . . .
C65 C 1.2339(6) -0.0159(5) 0.3218(12) 0.152(10) Uani 1 1 d G U . . .
H65A H 1.2784 -0.0097 0.3400 0.182 Uiso 1 1 calc R U . . .
C66 C 1.2085(8) -0.0143(5) 0.2472(11) 0.155(11) Uani 1 1 d G U . . .
H66A H 1.2356 -0.0070 0.2143 0.187 Uiso 1 1 calc R U . . .
C67 C 1.1435(8) -0.0234(5) 0.2206(8) 0.121(7) Uani 1 1 d G U . . .
H67A H 1.1261 -0.0223 0.1695 0.145 Uiso 1 1 calc R U . . .
C71 C 1.0631(13) 0.1151(5) 0.2981(16) 0.118(6) Uani 1 1 d D U . . .
C72 C 1.1338(13) 0.1116(13) 0.329(2) 0.267(10) Uiso 1 1 d G . . G 1
C73 C 1.158(2) 0.1388(9) 0.379(2) 0.267(10) Uiso 1 1 d G . . G 1
H73A H 1.1301 0.1573 0.3907 0.320 Uiso 1 1 calc R U . G 1
C74 C 1.224(2) 0.1389(9) 0.4122(15) 0.267(10) Uiso 1 1 d G . . G 1
H74A H 1.2409 0.1575 0.4463 0.320 Uiso 1 1 calc R U . G 1
C75 C 1.2655(13) 0.1118(13) 0.395(2) 0.267(10) Uiso 1 1 d G . . G 1
H75A H 1.3105 0.1119 0.4179 0.320 Uiso 1 1 calc R U . G 1
C76 C 1.241(2) 0.0846(9) 0.345(2) 0.267(10) Uiso 1 1 d G . . G 1
H76A H 1.2692 0.0661 0.3339 0.320 Uiso 1 1 calc R U . G 1
C77 C 1.175(2) 0.0845(9) 0.3124(16) 0.267(10) Uiso 1 1 d G . . G 1
H77A H 1.1584 0.0659 0.2783 0.320 Uiso 1 1 calc R U . G 1
C81 C 0.8474(8) 0.1569(4) 0.3644(10) 0.059(3) Uani 1 1 d . U . . .
C82 C 0.8786(6) 0.1427(3) 0.4388(6) 0.067(4) Uani 1 1 d G U . . .
C83 C 0.8439(6) 0.1429(4) 0.4953(8) 0.095(6) Uani 1 1 d G U . . .
H83A H 0.8006 0.1523 0.4871 0.114 Uiso 1 1 calc R U . . .
C84 C 0.8725(8) 0.1293(5) 0.5637(7) 0.121(8) Uani 1 1 d G U . . .
H84A H 0.8488 0.1294 0.6023 0.146 Uiso 1 1 calc R U . . .
C85 C 0.9358(8) 0.1154(4) 0.5757(6) 0.126(9) Uani 1 1 d G U . . .
H85A H 0.9554 0.1061 0.6224 0.151 Uiso 1 1 calc R U . . .
C86 C 0.9705(6) 0.1153(4) 0.5192(8) 0.099(6) Uani 1 1 d G U . . .
H86A H 1.0137 0.1058 0.5274 0.119 Uiso 1 1 calc R U . . .
C87 C 0.9419(6) 0.1289(4) 0.4508(7) 0.089(6) Uani 1 1 d G U . . .
H87A H 0.9656 0.1288 0.4122 0.107 Uiso 1 1 calc R U . . .
C91 C 0.8355(11) 0.2709(5) 0.2553(13) 0.104(6) Uani 1 1 d D U . . .
C92 C 0.825(4) 0.3110(6) 0.263(4) 0.221(13) Uiso 0.5 1 d DG . P H 1
C93 C 0.770(3) 0.3272(16) 0.221(3) 0.221(13) Uiso 0.5 1 d G . P H 1
H93A H 0.7444 0.3143 0.1809 0.265 Uiso 0.5 1 calc R U P H 1
C94 C 0.752(2) 0.3622(17) 0.238(3) 0.221(13) Uiso 0.5 1 d G . P H 1
H94A H 0.7137 0.3732 0.2091 0.265 Uiso 0.5 1 calc R U P H 1
C95 C 0.789(3) 0.3811(9) 0.296(4) 0.221(13) Uiso 0.5 1 d G . P H 1
H95A H 0.7762 0.4051 0.3074 0.265 Uiso 0.5 1 calc R U P H 1
C96 C 0.844(3) 0.3650(17) 0.338(3) 0.221(13) Uiso 0.5 1 d G . P H 1
H96A H 0.8693 0.3779 0.3777 0.265 Uiso 0.5 1 calc R U P H 1
C97 C 0.862(3) 0.3299(17) 0.321(4) 0.221(13) Uiso 0.5 1 d G . P H 1
H97A H 0.9000 0.3189 0.3496 0.265 Uiso 0.5 1 calc R U P H 1
C92' C 0.854(4) 0.3104(8) 0.263(4) 0.221(13) Uiso 0.5 1 d DG . P H 2
C93' C 0.808(3) 0.3374(18) 0.237(3) 0.221(13) Uiso 0.5 1 d G . P H 2
H93B H 0.7715 0.3319 0.1994 0.265 Uiso 0.5 1 calc R U P H 2
C94' C 0.816(3) 0.3724(15) 0.266(4) 0.221(13) Uiso 0.5 1 d G . P H 2
H94B H 0.7849 0.3909 0.2489 0.265 Uiso 0.5 1 calc R U P H 2
C95' C 0.870(4) 0.3803(11) 0.321(3) 0.221(13) Uiso 0.5 1 d G . P H 2
H95B H 0.8750 0.4043 0.3414 0.265 Uiso 0.5 1 calc R U P H 2
C96' C 0.915(3) 0.353(2) 0.347(3) 0.221(13) Uiso 0.5 1 d G . P H 2
H96B H 0.9518 0.3588 0.3845 0.265 Uiso 0.5 1 calc R U P H 2
C97' C 0.907(3) 0.3183(14) 0.318(4) 0.221(13) Uiso 0.5 1 d G . P H 2
H97B H 0.9384 0.2998 0.3351 0.265 Uiso 0.5 1 calc R U P H 2
C101 C 0.9297(10) 0.1676(5) 0.1209(12) 0.078(4) Uani 1 1 d . U . . .
C102 C 0.9395(7) 0.2022(3) 0.0807(9) 0.084(5) Uani 1 1 d G U . . .
C103 C 0.9550(8) 0.2014(4) 0.0116(9) 0.111(7) Uani 1 1 d G U . . .
H10D H 0.9594 0.1786 -0.0114 0.134 Uiso 1 1 calc R U . . .
C104 C 0.9642(9) 0.2338(5) -0.0239(8) 0.158(12) Uani 1 1 d G U . . .
H10E H 0.9748 0.2332 -0.0711 0.189 Uiso 1 1 calc R U . . .
C105 C 0.9577(9) 0.2671(4) 0.0098(10) 0.139(9) Uani 1 1 d G U . . .
H10F H 0.9640 0.2893 -0.0145 0.167 Uiso 1 1 calc R U . . .
C106 C 0.9422(8) 0.2680(3) 0.0789(10) 0.118(8) Uani 1 1 d G U . . .
H10G H 0.9378 0.2908 0.1019 0.142 Uiso 1 1 calc R U . . .
C107 C 0.9330(8) 0.2356(4) 0.1143(8) 0.106(7) Uani 1 1 d G U . . .
H10H H 0.9224 0.2362 0.1616 0.128 Uiso 1 1 calc R U . . .

loop_
_atom_site_aniso_label
_atom_site_aniso_U_11
_atom_site_aniso_U_22
_atom_site_aniso_U_33
_atom_site_aniso_U_23
_atom_site_aniso_U_13
_atom_site_aniso_U_12
Sr1 0.0541(10) 0.0491(9) 0.0750(12) -0.0068(9) 0.0175(9) 0.0018(8)
Sr2 0.0632(11) 0.0444(9) 0.0909(14) -0.0066(9) 0.0261(10) 0.0024(8)
Mn1 0.0438(14) 0.0495(14) 0.0598(16) -0.0006(12) 0.0165(12) -0.0106(11)
Mn2 0.0396(14) 0.0495(14) 0.0532(15) 0.0037(12) 0.0132(12) -0.0041(11)
Mn3 0.0401(14) 0.0436(13) 0.0539(15) 0.0022(11) 0.0137(12) 0.0034(11)
Mn4 0.0460(14) 0.0433(13) 0.0561(15) 0.0027(11) 0.0149(12) 0.0071(11)
Mn5 0.0436(14) 0.0389(13) 0.0639(17) -0.0066(12) 0.0105(12) 0.0061(11)
Mn6 0.0462(15) 0.0455(14) 0.0748(18) -0.0151(13) 0.0151(13) -0.0018(12)
Mn7 0.0577(16) 0.0393(13) 0.0770(19) -0.0022(13) 0.0091(14) 0.0022(12)
Mn8 0.0490(16) 0.0453(14) 0.094(2) -0.0108(14) 0.0133(15) -0.0052(12)
As1 0.0505(11) 0.0634(11) 0.0534(11) 0.0084(9) 0.0117(9) -0.0062(9)
As2 0.0505(12) 0.0928(15) 0.0731(14) -0.0132(12) 0.0095(10) 0.0140(11)
As3 0.0823(14) 0.0516(11) 0.0667(13) -0.0053(10) 0.0047(11) 0.0054(10)
As4 0.037(2) 0.068(4) 0.073(5) 0.025(3) 0.013(3) -0.003(3)
As4' 0.046(3) 0.061(4) 0.057(3) -0.003(3) 0.022(2) -0.004(3)
As5 0.050(1) 0.0498(10) 0.0510(11) 0.0001(8) 0.0147(9) 0.0078(8)
As6 0.0603(12) 0.0547(11) 0.0757(14) -0.0101(10) 0.0023(10) 0.0155(9)
As7 0.0686(14) 0.0591(12) 0.154(2) -0.0115(14) 0.0457(15) -0.0061(11)
As8 0.0660(12) 0.0526(10) 0.0674(13) -0.0032(9) 0.0272(10) 0.0011(9)
As9 0.0756(14) 0.0563(11) 0.0598(12) -0.0033(9) 0.0064(10) 0.0061(10)
As10 0.051(3) 0.044(2) 0.111(4) -0.013(2) 0.007(3) 0.0053(19)
As11 0.097(4) 0.078(3) 0.098(4) -0.043(3) 0.043(3) -0.032(3)
As12 0.0375(13) 0.0334(12) 0.0561(16) -0.0008(11) 0.0152(12) -0.0084(10)
As13 0.086(5) 0.081(5) 0.169(9) 0.002(5) 0.000(6) -0.017(4)
As14 0.154(10) 0.078(5) 0.173(10) 0.005(5) -0.034(7) 0.008(5)
As15 0.114(5) 0.049(3) 0.111(4) 0.009(3) 0.000(4) -0.005(3)
O1 0.039(4) 0.045(5) 0.063(5) 0.004(4) 0.012(3) -0.002(3)
O2 0.043(4) 0.044(4) 0.056(4) 0.002(3) 0.018(3) -0.001(3)
O3 0.037(5) 0.043(4) 0.065(5) -0.007(3) 0.007(4) 0.003(3)
O4 0.048(5) 0.045(5) 0.084(5) -0.008(4) 0.007(4) 0.004(4)
O5 0.050(5) 0.080(7) 0.058(5) 0.002(4) 0.007(4) -0.012(5)
O6 0.050(5) 0.057(6) 0.062(5) 0.009(4) 0.014(4) -0.008(4)
O7 0.049(5) 0.089(6) 0.062(6) -0.004(5) 0.013(4) -0.007(5)
O8 0.044(4) 0.069(6) 0.066(5) -0.009(4) 0.015(4) 0.003(4)
O9 0.058(5) 0.053(4) 0.055(6) 0.003(4) 0.012(4) -0.004(4)
O10 0.072(6) 0.054(6) 0.069(5) -0.002(4) 0.011(4) 0.006(4)
O11 0.047(4) 0.091(7) 0.056(5) 0.013(5) 0.017(4) 0.004(4)
O12 0.051(5) 0.063(5) 0.057(4) 0.007(4) 0.020(4) 0.006(4)
O13 0.052(5) 0.054(6) 0.054(5) 0.005(4) 0.014(4) 0.008(4)
O14 0.059(5) 0.054(5) 0.058(5) 0.002(4) 0.018(4) 0.013(4)
O15 0.057(5) 0.051(4) 0.065(5) 0.000(4) 0.014(4) 0.009(4)
O16 0.058(5) 0.049(4) 0.076(6) -0.006(4) 0.012(4) 0.009(4)
O17 0.056(6) 0.056(5) 0.120(8) -0.011(5) 0.025(5) -0.002(4)
O18 0.062(5) 0.052(5) 0.088(6) -0.001(4) 0.017(4) -0.002(4)
O19 0.067(6) 0.056(5) 0.078(6) -0.003(4) 0.028(5) -0.002(4)
O20 0.080(7) 0.058(5) 0.067(6) -0.009(4) 0.023(5) -0.003(4)
O21 0.054(5) 0.050(5) 0.066(5) -0.011(4) 0.009(4) 0.001(4)
O22 0.085(7) 0.063(5) 0.075(6) -0.002(4) 0.015(5) 0.001(5)
O23 0.065(6) 0.057(5) 0.087(6) -0.022(4) 0.024(5) -0.009(4)
O24 0.064(6) 0.074(7) 0.108(7) -0.030(5) 0.023(5) -0.017(5)
O25 0.051(5) 0.054(5) 0.091(7) -0.019(5) 0.017(4) -0.007(4)
O26 0.044(5) 0.059(7) 0.104(8) -0.009(6) 0.022(5) -0.014(5)
O27 0.105(8) 0.056(5) 0.094(6) 0.010(4) 0.010(5) -0.001(5)
O28 0.088(7) 0.058(6) 0.097(6) 0.001(4) 0.010(5) -0.010(5)
O29 0.068(7) 0.059(5) 0.060(6) 0.002(4) 0.016(5) -0.017(5)
O30 0.061(6) 0.050(5) 0.061(6) 0.004(4) 0.016(5) -0.001(4)
O31 0.055(6) 0.052(5) 0.079(6) 0.010(4) 0.017(5) -0.008(4)
O32 0.061(5) 0.057(6) 0.092(7) 0.014(5) 0.022(5) 0.003(4)
O33 0.080(8) 0.084(8) 0.096(7) 0.002(6) -0.011(6) 0.010(6)
O36 0.066(5) 0.052(6) 0.089(6) -0.008(5) 0.002(4) 0.008(4)
O37 0.046(5) 0.060(6) 0.094(6) -0.013(5) 0.014(4) 0.005(4)
O38 0.101(8) 0.128(9) 0.170(11) -0.031(8) 0.006(7) -0.009(6)
O39 0.075(7) 0.111(8) 0.167(12) -0.021(7) 0.005(7) 0.000(6)
O40 0.069(6) 0.074(6) 0.066(6) -0.002(5) 0.011(5) 0.022(5)
O41 0.072(6) 0.072(6) 0.077(5) -0.009(4) 0.012(4) 0.017(5)
O42 0.099(11) 0.057(7) 0.098(11) -0.010(6) 0.028(8) 0.000(6)
O43 0.143(10) 0.108(8) 0.165(12) -0.008(7) -0.008(8) -0.002(6)
O44 0.097(8) 0.063(6) 0.136(8) -0.002(5) 0.059(7) 0.004(5)
O45 0.065(6) 0.064(5) 0.096(6) 0.000(5) 0.029(5) 0.002(4)
C1 0.070(11) 0.064(8) 0.067(9) 0.002(7) 0.017(8) -0.012(7)
C2 0.062(10) 0.077(8) 0.062(10) 0.009(7) 0.025(8) 0.007(7)
C3 0.062(9) 0.152(17) 0.091(13) -0.005(12) 0.021(9) 0.023(9)
C4 0.079(13) 0.102(9) 0.099(12) 0.006(8) 0.017(10) 0.023(8)
C5 0.091(11) 0.069(9) 0.091(13) 0.008(8) -0.007(10) -0.002(8)
C6 0.109(13) 0.098(13) 0.082(9) -0.011(8) 0.010(9) 0.020(11)
C9 0.068(10) 0.063(7) 0.081(12) -0.013(7) 0.027(9) -0.001(6)
C10 0.055(10) 0.069(9) 0.061(8) 0.005(7) 0.017(7) 0.010(8)
C11 0.072(11) 0.105(13) 0.076(8) -0.004(8) 0.006(8) 0.034(10)
C12 0.064(8) 0.056(9) 0.125(15) -0.020(9) 0.004(8) 0.016(6)
C13 0.078(9) 0.073(13) 0.193(13) -0.005(11) 0.016(9) -0.009(8)
C14 0.153(18) 0.091(14) 0.180(11) -0.021(10) 0.082(12) -0.019(13)
C15 0.055(10) 0.078(10) 0.079(8) 0.007(7) 0.028(7) 0.003(8)
C16 0.069(7) 0.058(10) 0.076(11) -0.011(8) 0.021(6) -0.002(6)
C17 0.083(8) 0.080(12) 0.097(13) 0.003(10) -0.003(7) 0.006(7)
C18 0.118(13) 0.075(11) 0.087(10) -0.008(9) 0.028(10) 0.004(10)
C31 0.077(12) 0.055(7) 0.060(7) -0.002(5) 0.019(8) -0.019(7)
C41 0.038(6) 0.054(7) 0.099(12) 0.042(7) 0.030(6) 0.004(5)
C61 0.066(6) 0.046(9) 0.097(7) -0.012(6) 0.006(5) 0.011(6)
C62 0.065(7) 0.068(12) 0.143(10) -0.025(9) 0.004(6) 0.012(6)
C63 0.08(1) 0.110(17) 0.143(11) -0.022(10) -0.004(7) 0.016(10)
C64 0.084(11) 0.16(2) 0.178(15) -0.028(13) -0.006(9) 0.005(12)
C65 0.089(12) 0.16(2) 0.194(16) -0.023(16) 0.004(10) 0.004(12)
C66 0.077(10) 0.19(3) 0.195(16) -0.018(16) 0.007(9) -0.016(13)
C67 0.075(9) 0.125(18) 0.161(13) -0.019(11) 0.017(8) -0.001(10)
C71 0.084(8) 0.114(9) 0.151(14) -0.017(8) 0.012(8) -0.011(6)
C81 0.055(7) 0.048(7) 0.073(5) -0.012(5) 0.006(4) 0.005(5)
C82 0.078(8) 0.044(8) 0.071(6) -0.010(6) -0.003(5) -0.001(7)
C83 0.103(11) 0.098(15) 0.081(8) 0.007(8) 0.010(7) 0.022(10)
C84 0.129(13) 0.14(2) 0.085(9) 0.022(10) 0.003(8) 0.030(13)
C85 0.128(13) 0.15(2) 0.091(11) 0.014(11) -0.004(9) 0.033(13)
C86 0.103(11) 0.095(14) 0.085(10) -0.009(10) -0.016(7) 0.011(10)
C87 0.085(9) 0.092(14) 0.081(9) -0.010(9) -0.005(7) 0.018(8)
C91 0.127(11) 0.074(7) 0.104(11) -0.014(6) 0.009(9) 0.003(6)
C101 0.072(8) 0.055(6) 0.116(9) -0.006(5) 0.041(7) -0.003(5)
C102 0.055(11) 0.064(6) 0.139(11) 0.012(6) 0.037(9) -0.002(6)
C103 0.105(18) 0.094(10) 0.149(12) 0.022(8) 0.058(11) 0.007(10)
C104 0.20(3) 0.106(10) 0.184(16) 0.034(10) 0.087(18) -0.006(13)
C105 0.13(2) 0.104(11) 0.188(17) 0.032(10) 0.053(16) 0.001(12)
C106 0.103(18) 0.073(8) 0.182(17) 0.023(9) 0.036(14) -0.007(9)
C107 0.108(18) 0.062(7) 0.159(14) 0.008(8) 0.053(13) -0.001(8)

loop_
_atom_type_symbol
_atom_type_description
_atom_type_scat_dispersion_real
_atom_type_scat_dispersion_imag
_atom_type_scat_source
C C 0.0033 0.0016 'International Tables Vol C Tables 4.2.6.8 and 6.1.1.4'
H H 0.0000 0.0000 'International Tables Vol C Tables 4.2.6.8 and 6.1.1.4'
N N 0.0061 0.0033 'International Tables Vol C Tables 4.2.6.8 and 6.1.1.4'
O O 0.0106 0.0060 'International Tables Vol C Tables 4.2.6.8 and 6.1.1.4'
Mn Mn 0.3368 0.7283 'International Tables Vol C Tables 4.2.6.8 and 6.1.1.4'
As As 0.0499 2.0058 'International Tables Vol C Tables 4.2.6.8 and 6.1.1.4'
Sr Sr -1.5307 3.2498 'International Tables Vol C Tables 4.2.6.8 and 6.1.1.4'

loop_
_geom_angle_atom_site_label_1
_geom_angle_atom_site_label_2
_geom_angle_atom_site_label_3
_geom_angle
_geom_angle_site_symmetry_1
_geom_angle_site_symmetry_3
O45 Sr1 O42 111.5(7) . .
O45 Sr1 O14 143.0(4) . .
O42 Sr1 O14 83.9(7) . .
O45 Sr1 O41 73.5(4) . .
O42 Sr1 O41 138.6(7) . .
O14 Sr1 O41 117.6(4) . .
O45 Sr1 O12 82.9(4) . .
O42 Sr1 O12 76.8(7) . .
O14 Sr1 O12 67.6(3) . .
O41 Sr1 O12 142.7(4) . .
O45 Sr1 O40 122.7(4) . .
O42 Sr1 O40 108.7(7) . .
O14 Sr1 O40 79.4(4) . .
O41 Sr1 O40 49.4(4) . .
O12 Sr1 O40 146.0(4) . .
O45 Sr1 O43 95.5(6) . .
O42 Sr1 O43 46.6(8) . .
O14 Sr1 O43 117.7(5) . .
O41 Sr1 O43 92.7(5) . .
O12 Sr1 O43 118.4(5) . .
O40 Sr1 O43 83.9(5) . .
O45 Sr1 O15 87.6(4) . .
O42 Sr1 O15 131.5(7) . .
O14 Sr1 O15 59.1(3) . .
O41 Sr1 O15 88.8(4) . .
O12 Sr1 O15 61.3(3) . .
O40 Sr1 O15 95.0(4) . .
O43 Sr1 O15 176.9(5) . .
O45 Sr1 C91 109.1(6) . .
O42 Sr1 C91 23.5(4) . .
O14 Sr1 C91 97.9(5) . .
O41 Sr1 C91 115.1(5) . .
O12 Sr1 C91 99.6(5) . .
O40 Sr1 C91 92.8(6) . .
O43 Sr1 C91 23.9(4) . .
O15 Sr1 C91 153.6(5) . .
O45 Sr1 C81 97.4(5) . .
O42 Sr1 C81 124.2(7) . .
O14 Sr1 C81 101.0(4) . .
O41 Sr1 C81 24.4(4) . .
O12 Sr1 C81 156.1(4) . .
O40 Sr1 C81 25.3(4) . .
O43 Sr1 C81 85.4(6) . .
O15 Sr1 C81 94.9(4) . .
C91 Sr1 C81 102.8(6) . .
O45 Sr1 Mn4 108.1(3) . .
O42 Sr1 Mn4 96.3(7) . .
O14 Sr1 Mn4 35.0(2) . .
O41 Sr1 Mn4 121.9(3) . .
O12 Sr1 Mn4 40.3(2) . .
O40 Sr1 Mn4 106.1(3) . .
O43 Sr1 Mn4 142.1(5) . .
O15 Sr1 Mn4 35.5(2) . .
C91 Sr1 Mn4 118.1(4) . .
C81 Sr1 Mn4 119.2(3) . .
O45 Sr1 Sr2 39.0(3) . .
O42 Sr1 Sr2 143.8(6) . .
O14 Sr1 Sr2 132.0(2) . .
O41 Sr1 Sr2 37.1(3) . .
O12 Sr1 Sr2 109.7(2) . .
O40 Sr1 Sr2 85.9(2) . .
O43 Sr1 Sr2 105.6(5) . .
O15 Sr1 Sr2 77.2(2) . .
C91 Sr1 Sr2 128.5(4) . .
C81 Sr1 Sr2 61.4(3) . .
Mn4 Sr1 Sr2 111.48(6) . .
O41 Sr2 O21 90.3(4) . .
O41 Sr2 O38 81.4(5) . .
O21 Sr2 O38 118.4(5) . .
O41 Sr2 O39 124.9(5) . .
O21 Sr2 O39 86.6(5) . .
O38 Sr2 O39 53.3(6) . .
O41 Sr2 O19 142.9(4) . .
O21 Sr2 O19 69.6(3) . .
O38 Sr2 O19 135.4(5) . .
O39 Sr2 O19 85.9(5) . .
O41 Sr2 O45 72.6(4) . .
O21 Sr2 O45 144.9(4) . .
O38 Sr2 O45 89.8(5) . .
O39 Sr2 O45 128.4(5) . .
O19 Sr2 O45 106.0(4) . .
O41 Sr2 O16 83.9(4) . .
O21 Sr2 O16 61.2(3) . .
O38 Sr2 O16 165.3(5) . .
O39 Sr2 O16 138.1(4) . .
O19 Sr2 O16 59.2(3) . .
O45 Sr2 O16 86.1(4) . .
O41 Sr2 O44 118.9(4) . .
O21 Sr2 O44 146.0(4) . .
O38 Sr2 O44 85.1(6) . .
O39 Sr2 O44 89.6(5) . .
O19 Sr2 O44 76.5(4) . .
O45 Sr2 O44 47.9(4) . .
O16 Sr2 O44 102.4(4) . .
O41 Sr2 C71 104.3(5) . .
O21 Sr2 C71 104.3(6) . .
O38 Sr2 C71 26.7(3) . .
O39 Sr2 C71 26.7(3) . .
O19 Sr2 C71 110.6(4) . .
O45 Sr2 C71 109.5(5) . .
O16 Sr2 C71 163.8(4) . .
O44 Sr2 C71 86.0(7) . .
O41 Sr2 C101 94.3(5) . .
O21 Sr2 C101 158.7(5) . .
O38 Sr2 C101 82.9(6) . .
O39 Sr2 C101 107.5(6) . .
O19 Sr2 C101 95.0(5) . .
O45 Sr2 C101 23.9(4) . .
O16 Sr2 C101 98.6(5) . .
O44 Sr2 C101 24.7(4) . .
C71 Sr2 C101 94.7(7) . .
O41 Sr2 Mn5 110.2(3) . .
O21 Sr2 Mn5 40.4(2) . .
O38 Sr2 Mn5 152.8(5) . .
O39 Sr2 Mn5 102.0(4) . .
O19 Sr2 Mn5 35.9(2) . .
O45 Sr2 Mn5 116.9(3) . .
O16 Sr2 Mn5 36.1(2) . .
O44 Sr2 Mn5 108.4(3) . .
C71 Sr2 Mn5 128.2(3) . .
C101 Sr2 Mn5 119.2(4) . .
O41 Sr2 Sr1 38.7(3) . .
O21 Sr2 Sr1 115.0(2) . .
O38 Sr2 Sr1 95.0(4) . .
O39 Sr2 Sr1 148.2(4) . .
O19 Sr2 Sr1 122.5(3) . .
O45 Sr2 Sr1 36.4(3) . .
O16 Sr2 Sr1 73.5(2) . .
O44 Sr2 Sr1 84.3(3) . .
C71 Sr2 Sr1 121.5(3) . .
C101 Sr2 Sr1 60.2(4) . .
Mn5 Sr2 Sr1 109.51(7) . .
O1 Mn1 O26 174.9(5) . 3_655
O1 Mn1 O7 89.9(5) . .
O26 Mn1 O7 89.9(5) 3_655 .
O1 Mn1 O9 85.3(4) . .
O26 Mn1 O9 94.2(4) 3_655 .
O7 Mn1 O9 171.3(5) . .
O1 Mn1 O5 91.4(4) . .
O26 Mn1 O5 93.7(5) 3_655 .
O7 Mn1 O5 95.5(5) . .
O9 Mn1 O5 92.0(4) . .
O1 Mn1 Mn2 35.9(3) . .
O26 Mn1 Mn2 144.2(3) 3_655 .
O7 Mn1 Mn2 125.7(4) . .
O9 Mn1 Mn2 50.2(3) . .
O5 Mn1 Mn2 86.1(3) . .
O1 Mn1 Mn3 32.9(3) . .
O26 Mn1 Mn3 142.1(4) 3_655 .
O7 Mn1 Mn3 83.2(4) . .
O9 Mn1 Mn3 88.9(3) . .
O5 Mn1 Mn3 123.9(3) . .
Mn2 Mn1 Mn3 53.51(7) . .
O2 Mn2 O6 174.5(4) . .
O2 Mn2 O11 94.0(4) . .
O6 Mn2 O11 90.1(5) . .
O2 Mn2 O1 81.5(4) . .
O6 Mn2 O1 94.0(4) . .
O11 Mn2 O1 171.9(5) . .
O2 Mn2 O29 93.6(4) . .
O6 Mn2 O29 89.6(5) . .
O11 Mn2 O29 94.8(5) . .
O1 Mn2 O29 92.2(4) . .
O2 Mn2 O9 90.2(4) . .
O6 Mn2 O9 85.6(4) . .
O11 Mn2 O9 98.8(5) . .
O1 Mn2 O9 74.6(4) . .
O29 Mn2 O9 165.6(4) . .
O2 Mn2 Mn3 42.3(3) . .
O6 Mn2 Mn3 134.1(3) . .
O11 Mn2 Mn3 135.6(4) . .
O1 Mn2 Mn3 41.5(3) . .
O29 Mn2 Mn3 83.1(3) . .
O9 Mn2 Mn3 90.5(3) . .
O2 Mn2 Mn1 89.6(3) . .
O6 Mn2 Mn1 84.9(3) . .
O11 Mn2 Mn1 139.0(4) . .
O1 Mn2 Mn1 34.9(3) . .
O29 Mn2 Mn1 125.8(3) . .
O9 Mn2 Mn1 40.3(3) . .
Mn3 Mn2 Mn1 64.22(8) . .
O1 Mn3 O2 82.5(4) . .
O1 Mn3 O13 175.0(5) . .
O2 Mn3 O13 98.0(4) . .
O1 Mn3 O8 89.9(5) . .
O2 Mn3 O8 172.3(5) . .
O13 Mn3 O8 89.5(5) . .
O1 Mn3 O30 91.4(4) . .
O2 Mn3 O30 90.4(4) . .
O13 Mn3 O30 93.5(4) . .
O8 Mn3 O30 90.5(4) . .
O1 Mn3 O31 86.1(4) . .
O2 Mn3 O31 89.1(4) . .
O13 Mn3 O31 89.0(4) . .
O8 Mn3 O31 89.6(4) . .
O30 Mn3 O31 177.5(4) . .
O1 Mn3 Mn2 42.8(3) . .
O2 Mn3 Mn2 42.0(3) . .
O13 Mn3 Mn2 138.8(3) . .
O8 Mn3 Mn2 130.8(4) . .
O30 Mn3 Mn2 80.3(3) . .
O31 Mn3 Mn2 97.8(3) . .
O1 Mn3 Mn1 32.9(3) . .
O2 Mn3 Mn1 87.8(3) . .
O13 Mn3 Mn1 142.1(3) . .
O8 Mn3 Mn1 85.3(3) . .
O30 Mn3 Mn1 124.0(3) . .
O31 Mn3 Mn1 53.5(3) . .
Mn2 Mn3 Mn1 62.27(8) . .
O2 Mn4 O10 96.9(5) . .
O2 Mn4 O14 90.9(4) . .
O10 Mn4 O14 172.1(5) . .
O2 Mn4 O15 171.1(5) . .
O10 Mn4 O15 89.4(5) . .
O14 Mn4 O15 83.0(4) . .
O2 Mn4 O12 91.7(4) . .
O10 Mn4 O12 94.4(5) . .
O14 Mn4 O12 86.8(4) . .
O15 Mn4 O12 81.6(4) . .
O2 Mn4 O32 96.6(4) . .
O10 Mn4 O32 88.3(5) . .
O14 Mn4 O32 89.5(5) . .
O15 Mn4 O32 89.8(4) . .
O12 Mn4 O32 170.9(4) . .
O2 Mn4 Sr1 117.4(3) . .
O10 Mn4 Sr1 128.2(4) . .
O14 Mn4 Sr1 47.8(3) . .
O15 Mn4 Sr1 53.8(3) . .
O12 Mn4 Sr1 50.3(3) . .
O32 Mn4 Sr1 121.8(3) . .
O3 Mn5 O17 97.2(5) . .
O3 Mn5 O19 91.0(4) . .
O17 Mn5 O19 171.7(5) . .
O3 Mn5 O16 169.4(5) . .
O17 Mn5 O16 89.7(5) . .
O19 Mn5 O16 82.4(5) . .
O3 Mn5 O21 91.5(4) . .
O17 Mn5 O21 92.9(5) . .
O19 Mn5 O21 88.3(5) . .
O16 Mn5 O21 80.1(4) . .
O3 Mn5 O33 95.8(5) . .
O17 Mn5 O33 88.4(6) . .
O19 Mn5 O33 89.3(5) . .
O16 Mn5 O33 92.4(5) . .
O21 Mn5 O33 172.4(4) . .
O3 Mn5 Sr2 115.4(3) . .
O17 Mn5 Sr2 127.3(4) . .
O19 Mn5 Sr2 49.0(3) . .
O16 Mn5 Sr2 54.1(3) . .
O21 Mn5 Sr2 48.9(3) . .
O33 Mn5 Sr2 125.1(4) . .
O4 Mn6 O20 176.8(5) . .
O4 Mn6 O3 81.9(4) . .
O20 Mn6 O3 98.0(4) . .
O4 Mn6 O23 92.3(5) . .
O20 Mn6 O23 87.5(5) . .
O3 Mn6 O23 173.0(5) . .
O4 Mn6 O37 92.7(5) . .
O20 Mn6 O37 90.5(5) . .
O3 Mn6 O37 90.3(4) . .
O23 Mn6 O37 94.0(5) . .
O4 Mn6 O34 84.8(5) . .
O20 Mn6 O34 92.0(5) . .
O3 Mn6 O34 86.9(5) . .
O23 Mn6 O34 88.6(5) . .
O37 Mn6 O34 176.4(5) . .
O4 Mn6 Mn7 41.9(3) . .
O20 Mn6 Mn7 138.8(3) . .
O3 Mn6 Mn7 42.2(3) . .
O23 Mn6 Mn7 133.1(4) . .
O37 Mn6 Mn7 81.6(3) . .
O34 Mn6 Mn7 94.9(4) . .
O4 Mn6 Mn8 34.2(3) . .
O20 Mn6 Mn8 142.6(4) . .
O3 Mn6 Mn8 87.1(3) . .
O23 Mn6 Mn8 85.9(3) . .
O37 Mn6 Mn8 126.6(3) . .
O34 Mn6 Mn8 51.1(4) . .
Mn7 Mn6 Mn8 61.83(9) . .
O4 Mn7 O3 82.7(5) . .
O4 Mn7 O22 170.7(5) . .
O3 Mn7 O22 95.4(5) . .
O4 Mn7 O27 94.0(5) . .
O3 Mn7 O27 176.4(5) . .
O22 Mn7 O27 87.7(6) . .
O4 Mn7 O36 94.8(5) . .
O3 Mn7 O36 90.9(5) . .
O22 Mn7 O36 94.3(5) . .
O27 Mn7 O36 90.8(6) . .
O4 Mn7 O18 75.5(4) . .
O3 Mn7 O18 89.7(4) . .
O22 Mn7 O18 95.5(5) . .
O27 Mn7 O18 88.1(5) . .
O36 Mn7 O18 170.1(4) . .
O4 Mn7 Mn6 42.1(3) . .
O3 Mn7 Mn6 42.8(3) . .
O22 Mn7 Mn6 137.8(4) . .
O27 Mn7 Mn6 134.4(4) . .
O36 Mn7 Mn6 83.3(4) . .
O18 Mn7 Mn6 90.4(3) . .
O4 Mn7 Mn8 36.0(3) . .
O3 Mn7 Mn8 89.5(3) . .
O22 Mn7 Mn8 135.2(4) . .
O27 Mn7 Mn8 87.0(4) . .
O36 Mn7 Mn8 130.2(3) . .
O18 Mn7 Mn8 40.0(3) . .
Mn6 Mn7 Mn8 64.32(9) . .
O25 Mn8 O4 176.4(5) . .
O25 Mn8 O24 89.7(5) . .
O4 Mn8 O24 91.8(5) . .
O25 Mn8 O18 93.5(5) . .
O4 Mn8 O18 84.5(5) . .
O24 Mn8 O18 170.2(5) . .
O25 Mn8 O28 93.4(5) . .
O4 Mn8 O28 89.5(5) . .
O24 Mn8 O28 100.0(6) . .
O18 Mn8 O28 89.1(5) . .
O25 Mn8 O34 96.7(5) . .
O4 Mn8 O34 80.3(5) . .
O24 Mn8 O34 84.4(5) . .
O18 Mn8 O34 86.1(5) . .
O28 Mn8 O34 169.0(5) . .
O25 Mn8 Mn7 142.6(4) . .
O4 Mn8 Mn7 35.8(3) . .
O24 Mn8 Mn7 127.6(4) . .
O18 Mn8 Mn7 49.2(3) . .
O28 Mn8 Mn7 83.9(4) . .
O34 Mn8 Mn7 85.5(3) . .
O25 Mn8 Mn6 143.1(4) . .
O4 Mn8 Mn6 34.1(3) . .
O24 Mn8 Mn6 83.4(4) . .
O18 Mn8 Mn6 88.5(3) . .
O28 Mn8 Mn6 123.5(4) . .
O34 Mn8 Mn6 46.6(3) . .
Mn7 Mn8 Mn6 53.85(8) . .
O5 As1 O6 114.3(5) . .
O5 As1 C1 105.6(7) . .
O6 As1 C1 108.2(7) . .
O5 As1 C2 106.8(6) . .
O6 As1 C2 106.4(7) . .
C1 As1 C2 115.8(8) . .
O8 As2 O7 110.6(5) . .
O8 As2 C3 106.8(8) . .
O7 As2 C3 105.3(8) . .
O8 As2 C4 111.4(8) . .
O7 As2 C4 112.5(8) . .
C3 As2 C4 109.9(10) . .
O9 As3 O10 113.2(5) . .
O9 As3 C6 107.1(8) . .
O10 As3 C6 104.9(8) . .
O9 As3 C5 109.1(7) . .
O10 As3 C5 112.6(7) . .
C6 As3 C5 109.8(10) . .
O12 As4 C7 111(2) . .
O12 As4 O11 105.0(6) . .
C7 As4 O11 102(2) . .
O12 As4 C8 115(2) . .
C7 As4 C8 106(3) . .
O11 As4 C8 118(2) . .
O11 As4' O12 116.1(7) . .
O11 As4' C7' 111.4(12) . .
O12 As4' C7' 111.9(11) . .
O11 As4' C8' 103.4(11) . .
O12 As4' C8' 105.9(11) . .
C7' As4' C8' 107.3(14) . .
O13 As5 O14 110.7(5) . .
O13 As5 C10 106.8(6) . .
O14 As5 C10 108.6(6) . .
O13 As5 C9 109.6(7) . .
O14 As5 C9 107.5(6) . .
C10 As5 C9 113.7(8) . .
O15 As6 O16 103.8(5) . .
O15 As6 C11 111.1(7) . .
O16 As6 C11 108.2(7) . .
O15 As6 C12 108.4(7) . .
O16 As6 C12 109.5(7) . .
C11 As6 C12 115.3(10) . .
O17 As7 O18 111.2(6) . .
O17 As7 C14 108.1(9) . .
O18 As7 C14 105.9(9) . .
O17 As7 C13 112.5(8) . .
O18 As7 C13 111.1(8) . .
C14 As7 C13 107.8(12) . .
O20 As8 O19 112.1(5) . .
O20 As8 C15 105.4(7) . .
O19 As8 C15 109.5(7) . .
O20 As8 C16 110.9(7) . .
O19 As8 C16 108.5(7) . .
C15 As8 C16 110.4(8) . .
O21 As9 O22 113.5(6) . .
O21 As9 C17 108.7(8) . .
O22 As9 C17 111.3(8) . .
O21 As9 C18 110.9(8) . .
O22 As9 C18 102.8(8) . .
C17 As9 C18 109.6(10) . .
O24 As10 C19 121(2) . .
O24 As10 O23 107.8(6) . .
C19 As10 O23 112(2) . .
O24 As10 C20 101.5(13) . .
C19 As10 C20 111(2) . .
O23 As10 C20 102.2(13) . .
O23 As11 O24 111.9(6) . .
O23 As11 C20' 107.0(16) . .
O24 As11 C20' 104.6(16) . .
O23 As11 C19' 105(2) . .
O24 As11 C19' 108(2) . .
C20' As11 C19' 120(3) . .
O26 As12 O25 101.8(5) . .
O26 As12 C22 114.2(13) . .
O25 As12 C22 110.0(13) . .
O26 As12 C21 108.0(9) . .
O25 As12 C21 112.9(9) . .
C22 As12 C21 109.7(14) . .
O26 As13 O25 104.7(8) . .
O26 As13 C22' 110.1(18) . .
O25 As13 C22' 112.8(18) . .
O26 As13 C21' 110.8(12) . .
O25 As13 C21' 105.3(12) . .
C22' As13 C21' 113(2) . .
O28 As14 O27 106.3(9) . .
O28 As14 C23 108(2) . .
O27 As14 C23 101(2) . .
O28 As14 C24 111(3) . .
O27 As14 C24 114(3) . .
C23 As14 C24 116(4) . .
O27 As15 O28 113.1(8) . .
O27 As15 C24' 105.3(18) . .
O28 As15 C24' 108.6(18) . .
O27 As15 C23' 105(2) . .
O28 As15 C23' 119(2) . .
C24' As15 C23' 104(3) . .
Mn3 O1 Mn1 114.2(5) . .
Mn3 O1 Mn2 95.6(5) . .
Mn1 O1 Mn2 109.2(5) . .
Mn4 O2 Mn2 131.4(5) . .
Mn4 O2 Mn3 126.2(5) . .
Mn2 O2 Mn3 95.7(5) . .
Mn5 O3 Mn7 131.1(5) . .
Mn5 O3 Mn6 126.9(6) . .
Mn7 O3 Mn6 95.1(4) . .
Mn7 O4 Mn6 96.0(5) . .
Mn7 O4 Mn8 108.2(5) . .
Mn6 O4 Mn8 111.6(6) . .
As1 O5 Mn1 120.6(6) . .
As1 O6 Mn2 129.9(6) . .
As2 O7 Mn1 117.9(6) . .
As2 O8 Mn3 118.9(6) . .
As3 O9 Mn1 135.4(6) . .
As3 O9 Mn2 117.2(6) . .
Mn1 O9 Mn2 89.5(4) . .
As3 O10 Mn4 134.8(7) . .
As4' O11 Mn2 135.0(7) . .
As4 O11 Mn2 120.4(6) . .
As4' O12 Mn4 119.1(6) . .
As4 O12 Mn4 121.9(6) . .
As4' O12 Sr1 149.9(6) . .
As4 O12 Sr1 134.0(6) . .
Mn4 O12 Sr1 89.4(4) . .
As5 O13 Mn3 128.3(6) . .
As5 O14 Mn4 127.9(6) . .
As5 O14 Sr1 134.8(6) . .
Mn4 O14 Sr1 97.2(4) . .
As6 O15 Mn4 125.3(6) . .
As6 O15 Sr1 129.1(5) . .
Mn4 O15 Sr1 90.7(4) . .
As6 O16 Mn5 128.6(6) . .
As6 O16 Sr2 130.4(6) . .
Mn5 O16 Sr2 89.8(4) . .
As7 O17 Mn5 136.2(7) . .
As7 O18 Mn8 137.4(7) . .
As7 O18 Mn7 117.8(6) . .
Mn8 O18 Mn7 90.8(4) . .
As8 O19 Mn5 127.6(6) . .
As8 O19 Sr2 135.9(6) . .
Mn5 O19 Sr2 95.2(4) . .
As8 O20 Mn6 127.7(7) . .
As9 O21 Mn5 121.5(5) . .
As9 O21 Sr2 144.2(6) . .
Mn5 O21 Sr2 90.8(4) . .
As9 O22 Mn7 129.1(7) . .
As11 O23 Mn6 126.5(7) . .
As10 O23 Mn6 116.4(7) . .
As10 O24 Mn8 118.2(7) . .
As11 O24 Mn8 128.7(7) . .
As13 O25 Mn8 126.4(8) . .
As12 O25 Mn8 121.6(6) . .
As13 O26 Mn1 126.1(7) . 3_655
As12 O26 Mn1 121.6(6) . 3_655
As15 O27 Mn7 130.0(9) . .
As14 O27 Mn7 119.1(9) . .
As15 O28 Mn8 125.8(7) . .
As14 O28 Mn8 119.6(8) . .
C31 O29 Mn2 124.(1) . .
C31 O30 Mn3 127.6(11) . .
C41 O31 Mn3 126.8(11) . .
C41 O32 Mn4 128.2(10) . .
C51 O33 Mn5 127.9(10) . .
C51 O34 Mn6 130.3(11) . .
C51 O34 Mn8 139.1(11) . .
Mn6 O34 Mn8 82.3(5) . .
C61 O36 Mn7 124.6(13) . .
C61 O37 Mn6 123.3(12) . .
C71 O38 Sr2 91.0(14) . .
C71 O39 Sr2 90.9(14) . .
C81 O40 Sr1 91.4(10) . .
C81 O41 Sr2 159.4(12) . .
C81 O41 Sr1 95.8(10) . .
Sr2 O41 Sr1 104.2(5) . .
C91 O42 Sr1 99.1(17) . .
C91 O43 Sr1 90.1(14) . .
C101 O44 Sr2 88.2(12) . .
C101 O45 Sr1 157.4(12) . .
C101 O45 Sr2 96.3(12) . .
Sr1 O45 Sr2 104.7(4) . .
As1 C1 H1A 109.5 . .
As1 C1 H1B 109.5 . .
H1A C1 H1B 109.5 . .
As1 C1 H1C 109.5 . .
H1A C1 H1C 109.5 . .
H1B C1 H1C 109.5 . .
As1 C2 H2A 109.5 . .
As1 C2 H2B 109.5 . .
H2A C2 H2B 109.5 . .
As1 C2 H2C 109.5 . .
H2A C2 H2C 109.5 . .
H2B C2 H2C 109.5 . .
As2 C3 H3A 109.5 . .
As2 C3 H3B 109.5 . .
H3A C3 H3B 109.5 . .
As2 C3 H3C 109.5 . .
H3A C3 H3C 109.5 . .
H3B C3 H3C 109.5 . .
As2 C4 H4A 109.5 . .
As2 C4 H4B 109.5 . .
H4A C4 H4B 109.5 . .
As2 C4 H4C 109.5 . .
H4A C4 H4C 109.5 . .
H4B C4 H4C 109.5 . .
As3 C5 H5A 109.5 . .
As3 C5 H5B 109.5 . .
H5A C5 H5B 109.5 . .
As3 C5 H5C 109.5 . .
H5A C5 H5C 109.5 . .
H5B C5 H5C 109.5 . .
As3 C6 H6A 109.5 . .
As3 C6 H6B 109.5 . .
H6A C6 H6B 109.5 . .
As3 C6 H6C 109.5 . .
H6A C6 H6C 109.5 . .
H6B C6 H6C 109.5 . .
As4 C7 H7A 109.5 . .
As4 C7 H7B 109.5 . .
H7A C7 H7B 109.5 . .
As4 C7 H7C 109.5 . .
H7A C7 H7C 109.5 . .
H7B C7 H7C 109.5 . .
As4 C8 H8A 109.5 . .
As4 C8 H8B 109.5 . .
H8A C8 H8B 109.5 . .
As4 C8 H8C 109.5 . .
H8A C8 H8C 109.5 . .
H8B C8 H8C 109.5 . .
As4' C7' H7'A 109.5 . .
As4' C7' H7'B 109.5 . .
H7'A C7' H7'B 109.5 . .
As4' C7' H7'C 109.5 . .
H7'A C7' H7'C 109.5 . .
H7'B C7' H7'C 109.5 . .
As4' C8' H8'A 109.5 . .
As4' C8' H8'B 109.5 . .
H8'A C8' H8'B 109.5 . .
As4' C8' H8'C 109.5 . .
H8'A C8' H8'C 109.5 . .
H8'B C8' H8'C 109.5 . .
As5 C9 H9A 109.5 . .
As5 C9 H9B 109.5 . .
H9A C9 H9B 109.5 . .
As5 C9 H9C 109.5 . .
H9A C9 H9C 109.5 . .
H9B C9 H9C 109.5 . .
As5 C10 H10A 109.5 . .
As5 C10 H10B 109.5 . .
H10A C10 H10B 109.5 . .
As5 C10 H10C 109.5 . .
H10A C10 H10C 109.5 . .
H10B C10 H10C 109.5 . .
As6 C11 H11A 109.5 . .
As6 C11 H11B 109.5 . .
H11A C11 H11B 109.5 . .
As6 C11 H11C 109.5 . .
H11A C11 H11C 109.5 . .
H11B C11 H11C 109.5 . .
As6 C12 H12A 109.5 . .
As6 C12 H12B 109.5 . .
H12A C12 H12B 109.5 . .
As6 C12 H12C 109.5 . .
H12A C12 H12C 109.5 . .
H12B C12 H12C 109.5 . .
As7 C13 H13A 109.5 . .
As7 C13 H13B 109.5 . .
H13A C13 H13B 109.5 . .
As7 C13 H13C 109.5 . .
H13A C13 H13C 109.5 . .
H13B C13 H13C 109.5 . .
As7 C14 H14A 109.5 . .
As7 C14 H14B 109.5 . .
H14A C14 H14B 109.5 . .
As7 C14 H14C 109.5 . .
H14A C14 H14C 109.5 . .
H14B C14 H14C 109.5 . .
As8 C15 H15A 109.5 . .
As8 C15 H15B 109.5 . .
H15A C15 H15B 109.5 . .
As8 C15 H15C 109.5 . .
H15A C15 H15C 109.5 . .
H15B C15 H15C 109.5 . .
As8 C16 H16A 109.5 . .
As8 C16 H16B 109.5 . .
H16A C16 H16B 109.5 . .
As8 C16 H16C 109.5 . .
H16A C16 H16C 109.5 . .
H16B C16 H16C 109.5 . .
As9 C17 H17A 109.5 . .
As9 C17 H17B 109.5 . .
H17A C17 H17B 109.5 . .
As9 C17 H17C 109.5 . .
H17A C17 H17C 109.5 . .
H17B C17 H17C 109.5 . .
As9 C18 H18A 109.5 . .
As9 C18 H18B 109.5 . .
H18A C18 H18B 109.5 . .
As9 C18 H18C 109.5 . .
H18A C18 H18C 109.5 . .
H18B C18 H18C 109.5 . .
As10 C19 H19A 109.5 . .
As10 C19 H19B 109.5 . .
H19A C19 H19B 109.5 . .
As10 C19 H19C 109.5 . .
H19A C19 H19C 109.5 . .
H19B C19 H19C 109.5 . .
As10 C20 H20A 109.5 . .
As10 C20 H20B 109.5 . .
H20A C20 H20B 109.5 . .
As10 C20 H20C 109.5 . .
H20A C20 H20C 109.5 . .
H20B C20 H20C 109.5 . .
As11 C19' H19D 109.5 . .
As11 C19' H19E 109.5 . .
H19D C19' H19E 109.5 . .
As11 C19' H19F 109.5 . .
H19D C19' H19F 109.5 . .
H19E C19' H19F 109.5 . .
As11 C20' H20D 109.5 . .
As11 C20' H20E 109.5 . .
H20D C20' H20E 109.5 . .
As11 C20' H20F 109.5 . .
H20D C20' H20F 109.5 . .
H20E C20' H20F 109.5 . .
As12 C21 H21A 109.5 . .
As12 C21 H21B 109.5 . .
H21A C21 H21B 109.5 . .
As12 C21 H21C 109.5 . .
H21A C21 H21C 109.5 . .
H21B C21 H21C 109.5 . .
As12 C22 H22A 109.5 . .
As12 C22 H22B 109.5 . .
H22A C22 H22B 109.5 . .
As12 C22 H22C 109.5 . .
H22A C22 H22C 109.5 . .
H22B C22 H22C 109.5 . .
As13 C21' H21D 109.5 . .
As13 C21' H21E 109.5 . .
H21D C21' H21E 109.5 . .
As13 C21' H21F 109.5 . .
H21D C21' H21F 109.5 . .
H21E C21' H21F 109.5 . .
As13 C22' H22D 109.5 . .
As13 C22' H22E 109.5 . .
H22D C22' H22E 109.5 . .
As13 C22' H22F 109.5 . .
H22D C22' H22F 109.5 . .
H22E C22' H22F 109.5 . .
As14 C23 H23A 109.5 . .
As14 C23 H23B 109.5 . .
H23A C23 H23B 109.5 . .
As14 C23 H23C 109.5 . .
H23A C23 H23C 109.5 . .
H23B C23 H23C 109.5 . .
As14 C24 H24A 109.5 . .
As14 C24 H24B 109.5 . .
H24A C24 H24B 109.5 . .
As14 C24 H24C 109.5 . .
H24A C24 H24C 109.5 . .
H24B C24 H24C 109.5 . .
As15 C23' H23D 109.5 . .
As15 C23' H23E 109.5 . .
H23D C23' H23E 109.5 . .
As15 C23' H23F 109.5 . .
H23D C23' H23F 109.5 . .
H23E C23' H23F 109.5 . .
As15 C24' H24D 109.5 . .
As15 C24' H24E 109.5 . .
H24D C24' H24E 109.5 . .
As15 C24' H24F 109.5 . .
H24D C24' H24F 109.5 . .
H24E C24' H24F 109.5 . .
O30 C31 O29 124.8(16) . .
O30 C31 C32' 121.0(18) . .
O29 C31 C32' 111.6(17) . .
O30 C31 C32 116.0(18) . .
O29 C31 C32 117.5(17) . .
C33 C32 C37 120.0 . .
C33 C32 C31 119.4(19) . .
C37 C32 C31 119.2(19) . .
C32 C33 C34 120.0 . .
C32 C33 H33A 120.0 . .
C34 C33 H33A 120.0 . .
C35 C34 C33 120.0 . .
C35 C34 H34A 120.0 . .
C33 C34 H34A 120.0 . .
C36 C35 C34 120.0 . .
C36 C35 H35A 120.0 . .
C34 C35 H35A 120.0 . .
C35 C36 C37 120.0 . .
C35 C36 H36A 120.0 . .
C37 C36 H36A 120.0 . .
C36 C37 C32 120.0 . .
C36 C37 H37A 120.0 . .
C32 C37 H37A 120.0 . .
C33' C32' C37' 120.0 . .
C33' C32' C31 124(2) . .
C37' C32' C31 116(2) . .
C32' C33' C34' 120.0 . .
C32' C33' H33B 120.0 . .
C34' C33' H33B 120.0 . .
C35' C34' C33' 120.0 . .
C35' C34' H34B 120.0 . .
C33' C34' H34B 120.0 . .
C34' C35' C36' 120.0 . .
C34' C35' H35B 120.0 . .
C36' C35' H35B 120.0 . .
C35' C36' C37' 120.0 . .
C35' C36' H36B 120.0 . .
C37' C36' H36B 120.0 . .
C36' C37' C32' 120.0 . .
C36' C37' H37B 120.0 . .
C32' C37' H37B 120.0 . .
O31 C41 O32 117.8(13) . .
O31 C41 C42 116.2(14) . .
O32 C41 C42 109.3(14) . .
C43 C42 C47 120.0 . .
C43 C42 C41 120.8(12) . .
C47 C42 C41 118.1(12) . .
C44 C43 C42 120.0 . .
C44 C43 H43A 120.0 . .
C42 C43 H43A 120.0 . .
C45 C44 C43 120.0 . .
C45 C44 H44A 120.0 . .
C43 C44 H44A 120.0 . .
C44 C45 C46 120.0 . .
C44 C45 H45A 120.0 . .
C46 C45 H45A 120.0 . .
C47 C46 C45 120.0 . .
C47 C46 H46A 120.0 . .
C45 C46 H46A 120.0 . .
C46 C47 C42 120.0 . .
C46 C47 H47A 120.0 . .
C42 C47 H47A 120.0 . .
O34 C51 O33 112.0(14) . .
O34 C51 C52' 130(3) . .
O33 C51 C52' 113(3) . .
O34 C51 C52 116.4(14) . .
O33 C51 C52 102.5(12) . .
C53 C52 C57 120.0 . .
C53 C52 C51 117.8(15) . .
C57 C52 C51 110.4(15) . .
C52 C53 C54 120.0 . .
C52 C53 H53A 120.0 . .
C54 C53 H53A 120.0 . .
C55 C54 C53 120.0 . .
C55 C54 H54A 120.0 . .
C53 C54 H54A 120.0 . .
C54 C55 C56 120.0 . .
C54 C55 H55A 120.0 . .
C56 C55 H55A 120.0 . .
C57 C56 C55 120.0 . .
C57 C56 H56A 120.0 . .
C55 C56 H56A 120.0 . .
C56 C57 C52 120.0 . .
C56 C57 H57A 120.0 . .
C52 C57 H57A 120.0 . .
C53' C52' C57' 120.0 . .
C53' C52' C51 125(5) . .
C57' C52' C51 112(5) . .
C52' C53' C54' 120.0 . .
C52' C53' H53B 120.0 . .
C54' C53' H53B 120.0 . .
C55' C54' C53' 120.0 . .
C55' C54' H54B 120.0 . .
C53' C54' H54B 120.0 . .
C56' C55' C54' 120.0 . .
C56' C55' H55B 120.0 . .
C54' C55' H55B 120.0 . .
C55' C56' C57' 120.0 . .
C55' C56' H56B 120.0 . .
C57' C56' H56B 120.0 . .
C56' C57' C52' 120.0 . .
C56' C57' H57B 120.0 . .
C52' C57' H57B 120.0 . .
O36 C61 O37 126.6(19) . .
O36 C61 C62 118.9(19) . .
O37 C61 C62 114.4(18) . .
C63 C62 C67 120.0 . .
C63 C62 C61 118.9(15) . .
C67 C62 C61 121.0(15) . .
C62 C63 C64 120.0 . .
C62 C63 H63A 120.0 . .
C64 C63 H63A 120.0 . .
C65 C64 C63 120.0 . .
C65 C64 H64A 120.0 . .
C63 C64 H64A 120.0 . .
C66 C65 C64 120.0 . .
C66 C65 H65A 120.0 . .
C64 C65 H65A 120.0 . .
C67 C66 C65 120.0 . .
C67 C66 H66A 120.0 . .
C65 C66 H66A 120.0 . .
C66 C67 C62 120.0 . .
C66 C67 H67A 120.0 . .
C62 C67 H67A 120.0 . .
O39 C71 O38 125(2) . .
O39 C71 C72 108(3) . .
O38 C71 C72 128(3) . .
O39 C71 Sr2 62.4(13) . .
O38 C71 Sr2 62.3(13) . .
C72 C71 Sr2 170(2) . .
C73 C72 C77 120.0 . .
C73 C72 C71 114(4) . .
C77 C72 C71 126(4) . .
C72 C73 C74 120.0 . .
C72 C73 H73A 120.0 . .
C74 C73 H73A 120.0 . .
C75 C74 C73 120.0 . .
C75 C74 H74A 120.0 . .
C73 C74 H74A 120.0 . .
C74 C75 C76 120.0 . .
C74 C75 H75A 120.0 . .
C76 C75 H75A 120.0 . .
C75 C76 C77 120.0 . .
C75 C76 H76A 120.0 . .
C77 C76 H76A 120.0 . .
C76 C77 C72 120.0 . .
C76 C77 H77A 120.0 . .
C72 C77 H77A 120.0 . .
O41 C81 O40 121.9(17) . .
O41 C81 C82 119.0(15) . .
O40 C81 C82 119.0(15) . .
O41 C81 Sr1 59.8(9) . .
O40 C81 Sr1 63.4(9) . .
C82 C81 Sr1 170.3(11) . .
C83 C82 C87 120.0 . .
C83 C82 C81 120.1(11) . .
C87 C82 C81 119.9(11) . .
C84 C83 C82 120.0 . .
C84 C83 H83A 120.0 . .
C82 C83 H83A 120.0 . .
C83 C84 C85 120.0 . .
C83 C84 H84A 120.0 . .
C85 C84 H84A 120.0 . .
C84 C85 C86 120.0 . .
C84 C85 H85A 120.0 . .
C86 C85 H85A 120.0 . .
C87 C86 C85 120.0 . .
C87 C86 H86A 120.0 . .
C85 C86 H86A 120.0 . .
C86 C87 C82 120.0 . .
C86 C87 H87A 120.0 . .
C82 C87 H87A 120.0 . .
O42 C91 O43 120(2) . .
O42 C91 C92' 118(4) . .
O43 C91 C92' 115(4) . .
O42 C91 C92 105(4) . .
O43 C91 C92 134(4) . .
O42 C91 Sr1 57.4(15) . .
O43 C91 Sr1 66.0(13) . .
C92' C91 Sr1 172(3) . .
C92 C91 Sr1 159(3) . .
C93 C92 C97 120.0 . .
C93 C92 C91 119(6) . .
C97 C92 C91 119(6) . .
C92 C93 C94 120.0 . .
C92 C93 H93A 120.0 . .
C94 C93 H93A 120.0 . .
C95 C94 C93 120.0 . .
C95 C94 H94A 120.0 . .
C93 C94 H94A 120.0 . .
C94 C95 C96 120.0 . .
C94 C95 H95A 120.0 . .
C96 C95 H95A 120.0 . .
C97 C96 C95 120.0 . .
C97 C96 H96A 120.0 . .
C95 C96 H96A 120.0 . .
C96 C97 C92 120.0 . .
C96 C97 H97A 120.0 . .
C92 C97 H97A 120.0 . .
C93' C92' C97' 120.0 . .
C93' C92' C91 121(6) . .
C97' C92' C91 115(6) . .
C92' C93' C94' 120.0 . .
C92' C93' H93B 120.0 . .
C94' C93' H93B 120.0 . .
C95' C94' C93' 120.0 . .
C95' C94' H94B 120.0 . .
C93' C94' H94B 120.0 . .
C96' C95' C94' 120.0 . .
C96' C95' H95B 120.0 . .
C94' C95' H95B 120.0 . .
C95' C96' C97' 120.0 . .
C95' C96' H96B 120.0 . .
C97' C96' H96B 120.0 . .
C96' C97' C92' 120.0 . .
C96' C97' H97B 120.0 . .
C92' C97' H97B 120.0 . .
O45 C101 O44 123.7(18) . .
O45 C101 C102 117.3(16) . .
O44 C101 C102 118.7(17) . .
O45 C101 Sr2 59.8(10) . .
O44 C101 Sr2 67.1(11) . .
C102 C101 Sr2 166.4(14) . .
C103 C102 C107 120.0 . .
C103 C102 C101 121.4(13) . .
C107 C102 C101 118.6(13) . .
C104 C103 C102 120.0 . .
C104 C103 H10D 120.0 . .
C102 C103 H10D 120.0 . .
C103 C104 C105 120.0 . .
C103 C104 H10E 120.0 . .
C105 C104 H10E 120.0 . .
C106 C105 C104 120.0 . .
C106 C105 H10F 120.0 . .
C104 C105 H10F 120.0 . .
C105 C106 C107 120.0 . .
C105 C106 H10G 120.0 . .
C107 C106 H10G 120.0 . .
C106 C107 C102 120.0 . .
C106 C107 H10H 120.0 . .
C102 C107 H10H 120.0 . .

loop_
_geom_bond_atom_site_label_1
_geom_bond_atom_site_label_2
_geom_bond_distance
_geom_bond_site_symmetry_2
Sr1 O45 2.463(12) .
Sr1 O42 2.50(2) .
Sr1 O14 2.522(11) .
Sr1 O41 2.593(12) .
Sr1 O12 2.598(11) .
Sr1 O40 2.669(12) .
Sr1 O43 2.682(19) .
Sr1 O15 2.726(11) .
Sr1 C91 2.94(2) .
Sr1 C81 2.985(19) .
Sr1 Mn4 3.377(3) .
Sr1 Sr2 4.017(2) .
Sr2 O41 2.498(12) .
Sr2 O21 2.538(11) .
Sr2 O38 2.550(17) .
Sr2 O39 2.552(15) .
Sr2 O19 2.552(11) .
Sr2 O45 2.610(12) .
Sr2 O16 2.728(11) .
Sr2 O44 2.767(14) .
Sr2 C71 2.88(3) .
Sr2 C101 3.00(2) .
Sr2 Mn5 3.370(3) .
Mn1 O1 1.884(10) .
Mn1 O26 1.894(11) 3_655
Mn1 O7 1.957(11) .
Mn1 O9 2.008(11) .
Mn1 O5 2.068(12) .
Mn1 Mn2 3.106(3) .
Mn1 Mn3 3.160(4) .
Mn2 O2 1.897(10) .
Mn2 O6 1.900(11) .
Mn2 O11 1.907(10) .
Mn2 O1 1.927(10) .
Mn2 O29 2.193(11) .
Mn2 O9 2.386(11) .
Mn2 Mn3 2.821(3) .
Mn3 O1 1.880(11) .
Mn3 O2 1.908(9) .
Mn3 O13 1.917(11) .
Mn3 O8 1.933(10) .
Mn3 O30 2.205(11) .
Mn3 O31 2.302(11) .
Mn4 O2 1.879(10) .
Mn4 O10 1.947(12) .
Mn4 O14 1.954(11) .
Mn4 O15 1.963(11) .
Mn4 O12 2.187(10) .
Mn4 O32 2.218(11) .
Mn5 O3 1.867(10) .
Mn5 O17 1.944(12) .
Mn5 O19 1.983(11) .
Mn5 O16 1.985(10) .
Mn5 O21 2.182(11) .
Mn5 O33 2.290(14) .
Mn6 O4 1.901(11) .
Mn6 O20 1.915(12) .
Mn6 O3 1.925(10) .
Mn6 O23 1.948(11) .
Mn6 O37 2.178(12) .
Mn6 O34 2.311(15) .
Mn6 Mn7 2.823(4) .
Mn6 Mn8 3.150(3) .
Mn7 O4 1.897(11) .
Mn7 O3 1.902(10) .
Mn7 O22 1.911(12) .
Mn7 O27 1.925(12) .
Mn7 O36 2.134(13) .
Mn7 O18 2.334(12) .
Mn7 Mn8 3.081(4) .
Mn8 O25 1.875(11) .
Mn8 O4 1.907(11) .
Mn8 O24 1.943(13) .
Mn8 O18 1.979(12) .
Mn8 O28 2.084(13) .
Mn8 O34 2.473(14) .
As1 O5 1.670(11) .
As1 O6 1.676(11) .
As1 C1 1.851(17) .
As1 C2 1.863(17) .
As2 O8 1.668(11) .
As2 O7 1.704(12) .
As2 C3 1.905(19) .
As2 C4 1.94(2) .
As3 O9 1.655(11) .
As3 O10 1.686(12) .
As3 C6 1.86(2) .
As3 C5 1.926(19) .
As4 O12 1.699(13) .
As4 C7 1.76(6) .
As4 O11 1.804(14) .
As4 C8 1.84(6) .
As4' O11 1.624(14) .
As4' O12 1.654(13) .
As4' C7' 1.88(3) .
As4' C8' 1.98(3) .
As5 O13 1.668(11) .
As5 O14 1.69(1) .
As5 C10 1.870(16) .
As5 C9 1.883(17) .
As6 O15 1.682(10) .
As6 O16 1.683(11) .
As6 C11 1.87(2) .
As6 C12 1.905(19) .
As7 O17 1.657(12) .
As7 O18 1.677(11) .
As7 C14 1.87(3) .
As7 C13 1.92(2) .
As8 O20 1.667(11) .
As8 O19 1.688(11) .
As8 C15 1.866(18) .
As8 C16 1.882(18) .
As9 O21 1.661(11) .
As9 O22 1.692(12) .
As9 C17 1.88(2) .
As9 C18 1.885(19) .
As10 O24 1.695(13) .
As10 C19 1.72(6) .
As10 O23 1.757(12) .
As10 C20 1.89(4) .
As11 O23 1.650(12) .
As11 O24 1.717(13) .
As11 C20' 1.89(4) .
As11 C19' 1.89(4) .
As12 O26 1.73(1) .
As12 O25 1.734(11) .
As12 C22 1.88(4) .
As12 C21 1.96(2) .
As13 O26 1.695(15) .
As13 O25 1.699(14) .
As13 C22' 1.86(5) .
As13 C21' 2.20(4) .
As14 O28 1.679(19) .
As14 O27 1.776(17) .
As14 C23 2.06(3) .
As14 C24 2.06(3) .
As15 O27 1.635(15) .
As15 O28 1.679(16) .
As15 C24' 2.06(3) .
As15 C23' 2.06(3) .
O26 Mn1 1.894(11) 3_655
O29 C31 1.248(19) .
O30 C31 1.216(18) .
O31 C41 1.270(18) .
O32 C41 1.393(19) .
O33 C51 1.357(12) .
O34 C51 1.345(12) .
O36 C61 1.24(2) .
O37 C61 1.29(2) .
O38 C71 1.294(16) .
O39 C71 1.293(16) .
O40 C81 1.276(19) .
O41 C81 1.240(19) .
O42 C91 1.187(18) .
O43 C91 1.191(17) .
O44 C101 1.26(2) .
O45 C101 1.23(2) .
C1 H1A 0.9800 .
C1 H1B 0.9800 .
C1 H1C 0.9800 .
C2 H2A 0.9800 .
C2 H2B 0.9800 .
C2 H2C 0.9800 .
C3 H3A 0.9800 .
C3 H3B 0.9800 .
C3 H3C 0.9800 .
C4 H4A 0.9800 .
C4 H4B 0.9800 .
C4 H4C 0.9800 .
C5 H5A 0.9800 .
C5 H5B 0.9800 .
C5 H5C 0.9800 .
C6 H6A 0.9800 .
C6 H6B 0.9800 .
C6 H6C 0.9800 .
C7 H7A 0.9800 .
C7 H7B 0.9800 .
C7 H7C 0.9800 .
C8 H8A 0.9800 .
C8 H8B 0.9800 .
C8 H8C 0.9800 .
C7' H7'A 0.9800 .
C7' H7'B 0.9800 .
C7' H7'C 0.9800 .
C8' H8'A 0.9800 .
C8' H8'B 0.9800 .
C8' H8'C 0.9800 .
C9 H9A 0.9800 .
C9 H9B 0.9800 .
C9 H9C 0.9800 .
C10 H10A 0.9800 .
C10 H10B 0.9800 .
C10 H10C 0.9800 .
C11 H11A 0.9800 .
C11 H11B 0.9800 .
C11 H11C 0.9800 .
C12 H12A 0.9800 .
C12 H12B 0.9800 .
C12 H12C 0.9800 .
C13 H13A 0.9800 .
C13 H13B 0.9800 .
C13 H13C 0.9800 .
C14 H14A 0.9800 .
C14 H14B 0.9800 .
C14 H14C 0.9800 .
C15 H15A 0.9800 .
C15 H15B 0.9800 .
C15 H15C 0.9800 .
C16 H16A 0.9800 .
C16 H16B 0.9800 .
C16 H16C 0.9800 .
C17 H17A 0.9800 .
C17 H17B 0.9800 .
C17 H17C 0.9800 .
C18 H18A 0.9800 .
C18 H18B 0.9800 .
C18 H18C 0.9800 .
C19 H19A 0.9800 .
C19 H19B 0.9800 .
C19 H19C 0.9800 .
C20 H20A 0.9800 .
C20 H20B 0.9800 .
C20 H20C 0.9800 .
C19' H19D 0.9800 .
C19' H19E 0.9800 .
C19' H19F 0.9800 .
C20' H20D 0.9800 .
C20' H20E 0.9800 .
C20' H20F 0.9800 .
C21 H21A 0.9800 .
C21 H21B 0.9800 .
C21 H21C 0.9800 .
C22 H22A 0.9800 .
C22 H22B 0.9800 .
C22 H22C 0.9800 .
C21' H21D 0.9800 .
C21' H21E 0.9800 .
C21' H21F 0.9800 .
C22' H22D 0.9800 .
C22' H22E 0.9800 .
C22' H22F 0.9800 .
C23 H23A 0.9800 .
C23 H23B 0.9800 .
C23 H23C 0.9800 .
C24 H24A 0.9800 .
C24 H24B 0.9800 .
C24 H24C 0.9800 .
C23' H23D 0.9800 .
C23' H23E 0.9800 .
C23' H23F 0.9800 .
C24' H24D 0.9800 .
C24' H24E 0.9800 .
C24' H24F 0.9800 .
C31 C32' 1.48(3) .
C31 C32 1.55(3) .
C32 C33 1.3900 .
C32 C37 1.3900 .
C33 C34 1.3900 .
C33 H33A 0.9500 .
C34 C35 1.3900 .
C34 H34A 0.9500 .
C35 C36 1.3900 .
C35 H35A 0.9500 .
C36 C37 1.3900 .
C36 H36A 0.9500 .
C37 H37A 0.9500 .
C32' C33' 1.3900 .
C32' C37' 1.3900 .
C33' C34' 1.3900 .
C33' H33B 0.9500 .
C34' C35' 1.3900 .
C34' H34B 0.9500 .
C35' C36' 1.3900 .
C35' H35B 0.9500 .
C36' C37' 1.3900 .
C36' H36B 0.9500 .
C37' H37B 0.9500 .
C41 C42 1.517(19) .
C42 C43 1.3900 .
C42 C47 1.3900 .
C43 C44 1.3900 .
C43 H43A 0.9500 .
C44 C45 1.3900 .
C44 H44A 0.9500 .
C45 C46 1.3900 .
C45 H45A 0.9500 .
C46 C47 1.3900 .
C46 H46A 0.9500 .
C47 H47A 0.9500 .
C51 C52' 1.489(5) .
C51 C52 1.492(5) .
C52 C53 1.3900 .
C52 C57 1.3900 .
C53 C54 1.3900 .
C53 H53A 0.9500 .
C54 C55 1.3900 .
C54 H54A 0.9500 .
C55 C56 1.3900 .
C55 H55A 0.9500 .
C56 C57 1.3900 .
C56 H56A 0.9500 .
C57 H57A 0.9500 .
C52' C53' 1.3900 .
C52' C57' 1.3900 .
C53' C54' 1.3900 .
C53' H53B 0.9500 .
C54' C55' 1.3900 .
C54' H54B 0.9500 .
C55' C56' 1.3900 .
C55' H55B 0.9500 .
C56' C57' 1.3900 .
C56' H56B 0.9500 .
C57' H57B 0.9500 .
C61 C62 1.54(2) .
C62 C63 1.3900 .
C62 C67 1.3900 .
C63 C64 1.3900 .
C63 H63A 0.9500 .
C64 C65 1.3900 .
C64 H64A 0.9500 .
C65 C66 1.3900 .
C65 H65A 0.9500 .
C66 C67 1.3900 .
C66 H66A 0.9500 .
C67 H67A 0.9500 .
C71 C72 1.48(3) .
C72 C73 1.3900 .
C72 C77 1.3900 .
C73 C74 1.3900 .
C73 H73A 0.9500 .
C74 C75 1.3900 .
C74 H74A 0.9500 .
C75 C76 1.3900 .
C75 H75A 0.9500 .
C76 C77 1.3900 .
C76 H76A 0.9500 .
C77 H77A 0.9500 .
C81 C82 1.50(2) .
C82 C83 1.3900 .
C82 C87 1.3900 .
C83 C84 1.3900 .
C83 H83A 0.9500 .
C84 C85 1.3900 .
C84 H84A 0.9500 .
C85 C86 1.3900 .
C85 H85A 0.9500 .
C86 C87 1.3900 .
C86 H86A 0.9500 .
C87 H87A 0.9500 .
C91 C92' 1.491(5) .
C91 C92 1.494(5) .
C92 C93 1.3900 .
C92 C97 1.3900 .
C93 C94 1.3900 .
C93 H93A 0.9500 .
C94 C95 1.3900 .
C94 H94A 0.9500 .
C95 C96 1.3900 .
C95 H95A 0.9500 .
C96 C97 1.3900 .
C96 H96A 0.9500 .
C97 H97A 0.9500 .
C92' C93' 1.3900 .
C92' C97' 1.3900 .
C93' C94' 1.3900 .
C93' H93B 0.9500 .
C94' C95' 1.3900 .
C94' H94B 0.9500 .
C95' C96' 1.3900 .
C95' H95B 0.9500 .
C96' C97' 1.3900 .
C96' H96B 0.9500 .
C97' H97B 0.9500 .
C101 C102 1.51(2) .
C102 C103 1.3900 .
C102 C107 1.3900 .
C103 C104 1.3900 .
C103 H10D 0.9500 .
C104 C105 1.3900 .
C104 H10E 0.9500 .
C105 C106 1.3900 .
C105 H10F 0.9500 .
C106 C107 1.3900 .
C106 H10G 0.9500 .
C107 H10H 0.9500 .
